data_1566204
loop_
_publ_author_name
'Mirzaei, Saber'
'Espinoza Castro, Victor M.'
'Hern\'andez S\'anchez, Ra\'ul'

_publ_section_title
;
 Nonspherical anion sequestration by C--H hydrogen bonding
;
_journal_name_full 'Chemical Science'
_journal_paper_doi 10.1039/D1SC07041J
_journal_year 2022
_chemical_formula_moiety 'C H3 O3 S, C75 H70 F8 O8, C2 H3 N, C16 H36 N'
_chemical_formula_sum 'C94 H112 F8 N2 O11 S'
_chemical_formula_weight 1629.91
_space_group_crystal_system orthorhombic
_space_group_IT_number 19
_space_group_name_Hall 'P 2ac 2ab'
_space_group_name_H-M_alt 'P 21 21 21'
_atom_sites_solution_hydrogens geom
_atom_sites_solution_primary dual
_audit_creation_date 2021-05-18
_audit_creation_method
;
Olex2 1.2
(compiled 2018.05.29 svn.r3508 for OlexSys, GUI svn.r5506)
;
_audit_update_record
;
2021-08-18 deposited with the CCDC.	2022-01-24 downloaded from the CCDC.
;
_cell_angle_alpha 90
_cell_angle_beta 90
_cell_angle_gamma 90
_cell_formula_units_Z 8
_cell_length_a 23.0191(11)
_cell_length_b 22.9578(11)
_cell_length_c 32.8882(19)
_cell_measurement_reflns_used 8169
_cell_measurement_temperature 150
_cell_measurement_theta_max 47.35
_cell_measurement_theta_min 2.34
_cell_volume 17380.4(15)
_computing_cell_refinement 'SAINT V8.38A (?, 2016)'
_computing_data_collection 'APEX2 V2014.9-0'
_computing_data_reduction 'SAINT V8.38A (?, 2016)'
_computing_molecular_graphics 'Olex2 (Dolomanov et al., 2009)'
_computing_publication_material 'Olex2 (Dolomanov et al., 2009)'
_computing_structure_refinement 'ShelXL (Sheldrick, 2015)'
_computing_structure_solution 'ShelXD (Sheldrick, 2008)'
_diffrn_ambient_temperature 150
_diffrn_detector 'Bruker APEX2 area detector'
_diffrn_detector_area_resol_mean 7.9
_diffrn_detector_type 'CCD area detector'
_diffrn_measured_fraction_theta_full 0.953
_diffrn_measured_fraction_theta_max 0.953
_diffrn_measurement_device 'three-circle diffractometer'
_diffrn_measurement_device_type 'Bruker APEX-II CCD'
_diffrn_measurement_method '\f and \w scans'
_diffrn_radiation_monochromator 'mirror optics'
_diffrn_radiation_probe x-ray
_diffrn_radiation_type CuK\a
_diffrn_radiation_wavelength 1.54178
_diffrn_reflns_av_unetI/netI 0.1439
_diffrn_reflns_Laue_measured_fraction_full 0.953
_diffrn_reflns_Laue_measured_fraction_max 0.953
_diffrn_reflns_limit_h_max 26
_diffrn_reflns_limit_h_min -26
_diffrn_reflns_limit_k_max 25
_diffrn_reflns_limit_k_min -21
_diffrn_reflns_limit_l_max 37
_diffrn_reflns_limit_l_min -37
_diffrn_reflns_number 23869
_diffrn_reflns_point_group_measured_fraction_full 0.893
_diffrn_reflns_point_group_measured_fraction_max 0.893
_diffrn_reflns_theta_full 61.162
_diffrn_reflns_theta_max 61.162
_diffrn_reflns_theta_min 2.343
_diffrn_source 'microfocus sealed X-ray tube'
_diffrn_source_type 'Incoatec I\ms'
_diffrn_standards_number 0
_exptl_absorpt_coefficient_mu 0.974
_exptl_absorpt_correction_T_max 0.7526
_exptl_absorpt_correction_T_min 0.4997
_exptl_absorpt_correction_type multi-scan
_exptl_absorpt_process_details
'SADABS-2016/2 (Bruker,2016/2) was used for absorption correction. wR2(int) was 0.1292 before and 0.0965 after correction. The Ratio of minimum to maximum transmission is 0.6640. The \l/2 correction factor is Not present.'
_exptl_crystal_colour colourless
_exptl_crystal_colour_primary colourless
_exptl_crystal_density_diffrn 1.246
_exptl_crystal_description block
_exptl_crystal_F_000 6928
_exptl_crystal_size_max 0.07
_exptl_crystal_size_mid 0.06
_exptl_crystal_size_min 0.05
_refine_diff_density_max 0.877
_refine_diff_density_min -0.614
_refine_diff_density_rms 0.108
_refine_ls_abs_structure_details
;
 Flack x determined using 4092 quotients [(I+)-(I-)]/[(I+)+(I-)]
 (Parsons, Flack and Wagner, Acta Cryst. B69 (2013) 249-259).
;
_refine_ls_abs_structure_Flack -0.018(19)
_refine_ls_extinction_method none
_refine_ls_goodness_of_fit_ref 1.188
_refine_ls_hydrogen_treatment constr
_refine_ls_matrix_type full
_refine_ls_number_parameters 910
_refine_ls_number_reflns 23869
_refine_ls_number_restraints 507
_refine_ls_restrained_S_all 1.198
_refine_ls_R_factor_all 0.1845
_refine_ls_R_factor_gt 0.1334
_refine_ls_shift/su_max 0.557
_refine_ls_shift/su_mean 0.011
_refine_ls_structure_factor_coef Fsqd
_refine_ls_weighting_details 'w=1/[\s^2^(Fo^2^)+(0.2000P)^2^] where P=(Fo^2^+2Fc^2^)/3'
_refine_ls_weighting_scheme calc
_refine_ls_wR_factor_gt 0.3413
_refine_ls_wR_factor_ref 0.3788
_reflns_Friedel_coverage 0.742
_reflns_Friedel_fraction_full 0.823
_reflns_Friedel_fraction_max 0.823
_reflns_number_gt 14408
_reflns_number_total 23869
_reflns_threshold_expression 'I > 2\s(I)'
_cod_data_source_file d1sc07041j2.cif
_cod_data_source_block sm8f_ninth2
_cod_database_code 1566204
_shelx_shelxl_version_number 2018/3
_shelx_space_group_comment
;
The symmetry employed for this shelxl refinement is uniquely defined
by the following loop, which should always be used as a source of
symmetry information in preference to the above space-group names.
They are only intended as comments.
;
_shelx_estimated_absorpt_t_max 0.953
_shelx_estimated_absorpt_t_min 0.935
_olex2_refinement_description
;
1. Twinned data refinement
 Scales: 0.655(3)
 0.345(3)
2. Fixed Uiso
 At 1.2 times of:
  All C(H) groups, All C(H,H) groups
 At 1.5 times of:
  All C(H,H,H) groups
3. Restrained distances
 C16H-C17H = C17H-C18H
 1.5 with sigma of 0.01
 C104-C103 = C103-C102
 1.5 with sigma of 0.01
 C14F-C15F = C15F-C16F = C16F-C17F = C17F-C18F
 1.5 with sigma of 0.01
 C14E-C15E = C15E-C16E = C16E-C17E = C17E-C18E = C18E-C19E
 1.5 with sigma of 0.01
 C17G-C18G = C18G-C19G
 1.5 with sigma of 0.01
 C17B-C18B = C18B-C19B
 1.5 with sigma of 0.01
 C15D-C16D = C16D-C17D = C17D-C18D = C18D-C19D
 1.5 with sigma of 0.01
 C15C-C16C = C16C-C17C = C17C-C18C
 1.5 with sigma of 0.01
 C15C-C17C = C16C-C18C
 2.5 with sigma of 0.01
 C15A-C16A = C16A-C17A = C17A-C18A = C18A-C19A
 1.5 with sigma of 0.01
 C18F-C19F
 1.5 with sigma of 0.01
 C15A-C17A = C16A-C18A = C17A-C19A
 2.5 with sigma of 0.01
 N2S-C3S
 1.16 with sigma of 0.01
 N2S-C4S
 2.61 with sigma of 0.01
 C3S-C4S
 1.45 with sigma of 0.01
 N1S-C1S
 1.16 with sigma of 0.01
 N1S-C2S
 2.61 with sigma of 0.01
 C1S-C2S
 1.45 with sigma of 0.01
 O6-O5 = O5-O4 = O4-O6
 2.37 with sigma of 0.01
 S2-O6 = S2-O5 = S2-O4
 1.43 with sigma of 0.01
 O3-O2 = O2-O1 = O1-O3
 2.37 with sigma of 0.01
 S1-O3 = S1-O2 = S1-O1
 1.43 with sigma of 0.01
 C7F-C6F
 1.5 with sigma of 0.01
 C7E-C6E
 1.5 with sigma of 0.01
 C7C-C6C
 1.5 with sigma of 0.01
 C212-C211
 1.5 with sigma of 0.01
 C211-C210
 1.5 with sigma of 0.01
 C210-C209
 1.5 with sigma of 0.01
 C209-N200
 1.5 with sigma of 0.01
 C112-C111
 1.5 with sigma of 0.01
 C111-C110
 1.5 with sigma of 0.01
 C110-C109
 1.5 with sigma of 0.01
 C109-N100
 1.5 with sigma of 0.01
4. Uiso/Uaniso restraints and constraints
Uanis(S2) \\sim Ueq, Uanis(C2) \\sim Ueq, Uanis(S1) \\sim Ueq, Uanis(C1) \\sim
Ueq: with sigma of 0.005 and sigma for terminal atoms of 0.01
Uanis(C15A) \\sim Ueq, Uanis(C16A) \\sim Ueq, Uanis(C17A) \\sim Ueq,
Uanis(C18A) \\sim Ueq, Uanis(C19A) \\sim Ueq: with sigma of 0.03 and sigma for
terminal atoms of 0.06
Uanis(C15C) \\sim Ueq, Uanis(C16C) \\sim Ueq, Uanis(C17C) \\sim Ueq,
Uanis(C18C) \\sim Ueq: with sigma of 0.03 and sigma for terminal atoms of 0.06
Uanis(C15B) \\sim Ueq, Uanis(C16B) \\sim Ueq, Uanis(C17B) \\sim Ueq,
Uanis(C18B) \\sim Ueq, Uanis(C19B) \\sim Ueq: with sigma of 0.01 and sigma for
terminal atoms of 0.02
Uanis(C6B) \\sim Ueq, Uanis(C1B) \\sim Ueq, Uanis(C2B) \\sim Ueq, Uanis(C3B)
\\sim Ueq, Uanis(C4B) \\sim Ueq, Uanis(C5B) \\sim Ueq: with sigma of 0.02 and
sigma for terminal atoms of 0.04
Uanis(C15F) \\sim Ueq, Uanis(C16F) \\sim Ueq, Uanis(C17F) \\sim Ueq,
Uanis(C18F) \\sim Ueq, Uanis(C19F) \\sim Ueq: with sigma of 0.04 and sigma for
terminal atoms of 0.08
Uanis(O6) \\sim Ueq, Uanis(O4) \\sim Ueq, Uanis(O5) \\sim Ueq: with sigma of
0.02 and sigma for terminal atoms of 0.04
Uanis(C1S) \\sim Ueq, Uanis(N1S) \\sim Ueq: with sigma of 0.01 and sigma for
terminal atoms of 0.02
Uanis(N2S) \\sim Ueq, Uanis(C3S) \\sim Ueq, Uanis(C4S) \\sim Ueq: with sigma of
0.01 and sigma for terminal atoms of 0.02
Uanis(C15H) \\sim Ueq, Uanis(C16H) \\sim Ueq, Uanis(C17H) \\sim Ueq,
Uanis(C18H) \\sim Ueq: with sigma of 0.02 and sigma for terminal atoms of 0.04
Uanis(C15G) \\sim Ueq, Uanis(C16G) \\sim Ueq, Uanis(C17G) \\sim Ueq,
Uanis(C18G) \\sim Ueq, Uanis(C19G) \\sim Ueq, Uanis(C15E) \\sim Ueq,
Uanis(C16E) \\sim Ueq, Uanis(C17E) \\sim Ueq, Uanis(C18E) \\sim Ueq,
Uanis(C19E) \\sim Ueq: with sigma of 0.02 and sigma for terminal atoms of 0.04
Uanis(C6F) \\sim Ueq, Uanis(C5F) \\sim Ueq, Uanis(C4F) \\sim Ueq, Uanis(C3F)
\\sim Ueq, Uanis(C2F) \\sim Ueq, Uanis(C1F) \\sim Ueq: with sigma of 0.02 and
sigma for terminal atoms of 0.04
Uanis(C14H) \\sim Ueq, Uanis(C14E) \\sim Ueq, Uanis(C14G) \\sim Ueq,
Uanis(C14F) \\sim Ueq: with sigma of 0.015 and sigma for terminal atoms of 0.03
Uanis(F1F) \\sim Ueq, Uanis(F2F) \\sim Ueq: with sigma of 0.02 and sigma for
terminal atoms of 0.04
Uanis(O2) \\sim Ueq, Uanis(O3) \\sim Ueq, Uanis(O1) \\sim Ueq: with sigma of
0.015 and sigma for terminal atoms of 0.03
Uanis(F2C) \\sim Ueq, Uanis(F1C) \\sim Ueq: with sigma of 0.01 and sigma for
terminal atoms of 0.02
Uanis(C11D) \\sim Ueq, Uanis(C12D) \\sim Ueq, Uanis(C7D) \\sim Ueq, Uanis(C8D)
\\sim Ueq, Uanis(C9D) \\sim Ueq, Uanis(C10D) \\sim Ueq: with sigma of 0.015 and
sigma for terminal atoms of 0.03
Uanis(C15G) = Uanis(C16G) = Uanis(C17G) = Uanis(C18G) = Uanis(C19G)
Uanis(C19F) = Uanis(C18F) = Uanis(C17F) = Uanis(C16F) = Uanis(C15F)
Uanis(C15E) = Uanis(C16E) = Uanis(C17E) = Uanis(C18E) = Uanis(C19E)
Uanis(C15H) = Uanis(C16H) = Uanis(C17H) = Uanis(C18H)
Uanis(C15A) = Uanis(C16A) = Uanis(C17A) = Uanis(C18A) = Uanis(C19A)
Uanis(C15D) = Uanis(C16D) = Uanis(C17D) = Uanis(C18D) = Uanis(C19D)
Uanis(C15C) = Uanis(C16C) = Uanis(C17C) = Uanis(C18C)
Uanis(C15B) = Uanis(C16B) = Uanis(C17B) = Uanis(C18B) = Uanis(C19B)
Uanis(C4S) = Uanis(C3S) = Uanis(N2S)
Uanis(N100) = Uanis(C105) = Uanis(C109) = Uanis(C113) = Uanis(C101) =
Uanis(C107) = Uanis(C115) = Uanis(C102) = Uanis(C114) = Uanis(C111) =
Uanis(C110) = Uanis(C104) = Uanis(C106) = Uanis(C116) = Uanis(C103) =
Uanis(C108) = Uanis(C112)
Uanis(C201) = Uanis(C215) = Uanis(C209) = Uanis(C213) = Uanis(C214) =
Uanis(C202) = Uanis(N200) = Uanis(C210) = Uanis(C203) = Uanis(C207) =
Uanis(C205) = Uanis(C211) = Uanis(C212) = Uanis(C206) = Uanis(C216) =
Uanis(C204) = Uanis(C208)
Uanis(O4) = Uanis(O5) = Uanis(O6)
Uanis(C6D) = Uanis(C1D) = Uanis(C2D) = Uanis(C3D) = Uanis(C4D) = Uanis(C5D)
Uanis(C6B) = Uanis(C1B) = Uanis(C5B) = Uanis(C4B) = Uanis(C3B) = Uanis(C2B)
Uanis(F2B) = Uanis(F1B)
Uanis(F1D) = Uanis(F2D)
Uanis(C6C) = Uanis(C1C) = Uanis(C2C) = Uanis(C3C) = Uanis(C4C) = Uanis(C5C)
Uanis(F2C) = Uanis(F1C)
Uanis(C6A) = Uanis(C1A) = Uanis(C2A) = Uanis(C3A) = Uanis(C4A) = Uanis(C5A)
Uanis(F1A) = Uanis(F2A)
Uanis(O2) = Uanis(O3) = Uanis(O1)
Uanis(C12D) = Uanis(C7D) = Uanis(C8D) = Uanis(C9D) = Uanis(C10D) = Uanis(C11D)
Uanis(C10A) = Uanis(C9A) = Uanis(C8A) = Uanis(C7A) = Uanis(C12A) = Uanis(C11A)
Uanis(C13D) = Uanis(C13A) = Uanis(C13C) = Uanis(C13B)
Uanis(O2A) = Uanis(O1A) = Uanis(O2D) = Uanis(O1D) = Uanis(O2C) = Uanis(O1C) =
Uanis(O2B) = Uanis(O1B)
Uanis(C10C) = Uanis(C11C) = Uanis(C12C) = Uanis(C7C) = Uanis(C8C) = Uanis(C9C)
Uanis(C14C) = Uanis(C14D) = Uanis(C14A) = Uanis(C14B)
Uanis(C10B) = Uanis(C9B) = Uanis(C8B) = Uanis(C7B) = Uanis(C12B) = Uanis(C11B)
Uanis(N1S) = Uanis(C1S) = Uanis(C2S)
Uanis(C14F) = Uanis(C14E) = Uanis(C14H) = Uanis(C14G)
Uanis(C6F) = Uanis(C5F) = Uanis(C4F) = Uanis(C3F) = Uanis(C2F) = Uanis(C1F)
Uanis(C7F) = Uanis(C8F) = Uanis(C9F) = Uanis(C10F) = Uanis(C11F) = Uanis(C12F)
Uanis(F1F) = Uanis(F2F)
Uanis(C10E) = Uanis(C11E) = Uanis(C12E) = Uanis(C7E) = Uanis(C8E) = Uanis(C9E)
Uanis(C6E) = Uanis(C1E) = Uanis(C2E) = Uanis(C3E) = Uanis(C4E) = Uanis(C5E)
Uanis(F1E) = Uanis(F2E)
Uanis(O1H) = Uanis(O2H) = Uanis(O1E) = Uanis(O2G) = Uanis(O1G) = Uanis(O2E) =
Uanis(O2F) = Uanis(O1F)
Uanis(C13G) = Uanis(C13E) = Uanis(C13F) = Uanis(C13H)
Uanis(C6G) = Uanis(C1G) = Uanis(C2G) = Uanis(C3G) = Uanis(C4G) = Uanis(C5G)
Uanis(F1G) = Uanis(F2G)
Uanis(C10G) = Uanis(C11G) = Uanis(C12G) = Uanis(C7G) = Uanis(C8G) = Uanis(C9G)
Uanis(C7H) = Uanis(C8H) = Uanis(C9H) = Uanis(C10H) = Uanis(C11H) = Uanis(C12H)
Uanis(C6H) = Uanis(C5H) = Uanis(C4H) = Uanis(C3H) = Uanis(C2H) = Uanis(C1H)
Uanis(F1H) = Uanis(F2H)
5.a Ternary CH refined with riding coordinates:
 C14A(H14A), C14B(H14B), C14C(H14C), C14D(H14D), C14E(H14E), C14F(H14F),
 C14G(H14G), C14H(H14H)
5.b Secondary CH2 refined with riding coordinates:
 C13A(H13A,H13B), C13B(H13C,H13D), C13C(H13E,H13F), C13D(H13G,H13H), C15A(H15A,
 H15B), C15B(H15C,H15D), C15C(H15E,H15F), C15D(H15G,H15H), C16A(H16A,H16B),
 C16B(H16C,H16D), C16C(H16E,H16F), C16D(H16G,H16H), C17A(H17A,H17B), C17B(H17C,
 H17D), C17C(H17E,H17F), C17D(H17G,H17H), C18A(H18A,H18B), C18B(H18C,H18D),
 C18D(H18H,H18I), C13E(H13I,H13J), C13F(H13K,H13L), C13G(H13M,H13N), C13H(H13O,
 H13P), C15E(H15I,H15J), C15F(H15K,H15L), C15G(H15M,H15N), C15H(H15O,H15P),
 C16E(H16I,H16J), C16F(H16K,H16L), C16G(H16M,H16N), C16H(H16O,H16P), C17E(H17I,
 H17J), C17F(H17K,H17L), C17G(H17M,H17N), C17H(H17O,H17P), C18E(H18J,H18K),
 C18F(H18L,H18M), C18G(H18N,H18O), C101(H10I,H10J), C102(H10K,H10L), C103(H10M,
 H10N), C105(H10R,H10S), C106(H10T,H10U), C107(H10V,H10W), C109(H10Z,HA),
 C110(H11A,H11B), C111(H11C,H11D), C113(H11H,H11I), C114(H11J,H11K), C115(H11L,
 H11M), C201(H20A,H20B), C202(H20C,H20D), C203(H20E,H20F), C205(H20J,H20K),
 C206(H20L,H20M), C207(H20N,H20O), C209(H20S,H20T), C210(H21A,H21B), C211(H21C,
 H21D), C213(H21H,H21I), C214(H21J,H21K), C215(H21L,H21M)
5.c Aromatic/amide H refined with riding coordinates:
 C1A(H1A), C3A(H3A), C5A(H5A), C1B(H1B), C3B(H3B), C5B(H5B), C5C(H5C),
 C3C(H3C), C1C(H1C), C5D(H5D), C3D(H3D), C1D(H1D), C10A(H10A), C10B(H10B),
 C10C(H10C), C10D(H10D), C1E(H1E), C3E(H3E), C5E(H5E), C5F(H5F), C3F(H3F),
 C1F(H1F), C5G(H5G), C3G(H3G), C1G(H1G), C1H(H1H), C3H(H3H), C5H(H5H),
 C10E(H10E), C10F(H10F), C10G(H10G), C10H(H10H)
5.d Fitted hexagon refined as free rotating group:
 C6A(C1A,C2A,C3A,C4A,C5A), C6B(C1B,C2B,C3B,C4B,C5B), C6C(C5C,C4C,C3C,C2C,C1C),
 C6D(C5D,C4D,C3D,C2D,C1D), C6E(C1E,C2E,C3E,C4E,C5E), C6F(C5F,C4F,C3F,C2F,C1F),
 C6G(C5G,C4G,C3G,C2G,C1G), C6H(C1H,C2H,C3H,C4H,C5H)
5.e Idealised Me refined as rotating group:
 C1(H1I,H1J,H1K), C2(H2A,H2B,H2C), C18C(H18E,H18F,H18G), C19A(H19A,H19B,H19C),
 C19B(H19D,H19E,H19F), C19D(H19G,H19H,H19I), C18H(H18P,H18Q,H18R), C19E(H19J,
 H19K,H19L), C19F(H19M,H19N,H19O), C19G(H19P,H19Q,H19R), C2S(H2SA,H2SB,H2SC),
 C4S(H4SA,H4SB,H4SC), C104(H10O,H10P,H10Q), C108(H10X,H10Y,H), C112(H11E,H11F,
 H11G), C116(H11N,H11O,H11P), C204(H20G,H20H,H20I), C208(H20P,H20Q,H20R),
 C212(H21E,H21F,H21G), C216(H21N,H21O,H21P)
;
_olex2_submission_special_instructions 'No special instructions were received'

loop_
_space_group_symop_operation_xyz
'x, y, z'
'-x+1/2, -y, z+1/2'
'-x, y+1/2, -z+1/2'
'x+1/2, -y+1/2, -z'

loop_
_atom_site_label
_atom_site_type_symbol
_atom_site_fract_x
_atom_site_fract_y
_atom_site_fract_z
_atom_site_U_iso_or_equiv
_atom_site_adp_type
_atom_site_occupancy
_atom_site_site_symmetry_order
_atom_site_calc_flag
_atom_site_refinement_flags_posn
_atom_site_refinement_flags_adp
_atom_site_refinement_flags_occupancy
_atom_site_disorder_assembly
_atom_site_disorder_group
S1 S -0.2750(2) 0.08476(19) -0.48529(17) 0.0726(14) Uani 1 1 d D U . . .
O1 O -0.3194(6) 0.0977(7) -0.4530(4) 0.112(3) Uani 1 1 d D U . . .
O2 O -0.2215(5) 0.1084(7) -0.4717(5) 0.112(3) Uani 1 1 d D U . . .
O3 O -0.2979(7) 0.1039(7) -0.5225(3) 0.112(3) Uani 1 1 d D U . . .
C1 C -0.2732(9) 0.0084(9) -0.4858(6) 0.073(5) Uani 1 1 d . U . . .
H1I H -0.262124 -0.005960 -0.458802 0.109 Uiso 1 1 calc GR . . . .
H1J H -0.244714 -0.004916 -0.505905 0.109 Uiso 1 1 calc GR . . . .
H1K H -0.311691 -0.006703 -0.492919 0.109 Uiso 1 1 calc GR . . . .
S2 S -0.1647(2) -0.4916(2) -0.24603(18) 0.0809(15) Uani 1 1 d D U . . .
O4 O -0.1383(8) -0.4403(6) -0.2315(6) 0.136(4) Uani 1 1 d D U . . .
O5 O -0.1537(8) -0.5375(6) -0.2131(5) 0.136(4) Uani 1 1 d D U . . .
O6 O -0.1408(8) -0.5174(8) -0.2818(4) 0.136(4) Uani 1 1 d D U . . .
C2 C -0.2406(8) -0.4881(9) -0.2476(6) 0.070(5) Uani 1 1 d . U . . .
H2A H -0.255913 -0.486977 -0.219815 0.105 Uiso 1 1 calc GR . . . .
H2B H -0.255777 -0.522571 -0.261652 0.105 Uiso 1 1 calc GR . . . .
H2C H -0.252569 -0.452942 -0.262216 0.105 Uiso 1 1 calc GR . . . .
F1A F -0.4707(6) 0.2058(5) -0.5096(5) 0.100(3) Uani 1 1 d . . . . .
F1B F -0.2238(7) 0.2148(8) -0.3634(4) 0.122(4) Uani 1 1 d . . . . .
F1C F -0.0759(5) 0.2013(5) -0.4849(5) 0.097(3) Uani 1 1 d . U . . .
F1D F -0.2982(6) 0.2028(6) -0.6273(4) 0.101(3) Uani 1 1 d . . . . .
F2A F -0.6153(6) 0.1097(5) -0.4354(5) 0.100(3) Uani 1 1 d . . . . .
F2B F -0.2584(7) 0.1162(8) -0.2399(4) 0.122(4) Uani 1 1 d . . . . .
F2C F 0.0765(5) 0.0962(5) -0.5431(5) 0.097(3) Uani 1 1 d . U . . .
F2D F -0.2535(7) 0.0887(6) -0.7398(3) 0.101(3) Uani 1 1 d . . . . .
O1A O -0.4356(5) 0.0013(6) -0.4011(4) 0.0674(12) Uani 1 1 d . . . . .
O1B O -0.1507(5) -0.0005(6) -0.3717(4) 0.0674(12) Uani 1 1 d . . . . .
O1C O -0.1058(5) -0.0129(6) -0.5722(4) 0.0674(12) Uani 1 1 d . . . . .
O1D O -0.3882(5) -0.0047(6) -0.6034(4) 0.0674(12) Uani 1 1 d . . . . .
O2A O -0.3572(5) -0.0008(6) -0.3561(4) 0.0674(12) Uani 1 1 d . . . . .
O2B O -0.0865(5) -0.0048(6) -0.4275(4) 0.0674(12) Uani 1 1 d . . . . .
O2C O -0.1829(5) -0.0129(6) -0.6191(4) 0.0674(12) Uani 1 1 d . . . . .
O2D O -0.4522(5) -0.0017(6) -0.5477(4) 0.0674(12) Uani 1 1 d . . . . .
C6A C -0.4769(4) 0.0558(4) -0.4729(4) 0.065(2) Uani 1 1 d . . . . .
C1A C -0.4556(4) 0.1057(5) -0.4917(4) 0.065(2) Uani 1 1 d G . . . .
H1A H -0.418790 0.104876 -0.504803 0.078 Uiso 1 1 calc R . . . .
C2A C -0.4881(5) 0.1567(4) -0.4913(4) 0.065(2) Uani 1 1 d G . . . .
C3A C -0.5419(4) 0.1579(4) -0.4722(4) 0.065(2) Uani 1 1 d G . . . .
H3A H -0.564088 0.192767 -0.471931 0.078 Uiso 1 1 calc R . . . .
C4A C -0.5632(4) 0.1081(5) -0.4534(4) 0.065(2) Uani 1 1 d G . . . .
C5A C -0.5307(5) 0.0570(4) -0.4537(4) 0.065(2) Uani 1 1 d G . . . .
H5A H -0.545239 0.022967 -0.440889 0.078 Uiso 1 1 calc R . . . .
C6B C -0.2498(7) 0.0588(6) -0.3426(4) 0.093(3) Uani 1 1 d . U . . .
C1B C -0.2424(6) 0.1107(7) -0.3637(3) 0.093(3) Uani 1 1 d G U . . .
H1B H -0.239650 0.110377 -0.392557 0.111 Uiso 1 1 calc R . . . .
C2B C -0.2391(7) 0.1631(6) -0.3427(4) 0.093(3) Uani 1 1 d G U . . .
C3B C -0.2432(6) 0.1636(6) -0.3005(4) 0.093(3) Uani 1 1 d G U . . .
H3B H -0.240951 0.199366 -0.286127 0.111 Uiso 1 1 calc R . . . .
C4B C -0.2506(6) 0.1116(7) -0.2794(3) 0.093(3) Uani 1 1 d G U . . .
C5B C -0.2539(7) 0.0592(6) -0.3005(4) 0.093(3) Uani 1 1 d G U . . .
H5B H -0.258939 0.023749 -0.286030 0.111 Uiso 1 1 calc R . . . .
C6C C -0.0618(5) 0.0476(3) -0.5042(4) 0.067(2) Uani 1 1 d D . . . .
C5C C -0.0072(5) 0.0467(3) -0.5222(4) 0.067(2) Uani 1 1 d G . . . .
H5C H 0.008955 0.010917 -0.531272 0.081 Uiso 1 1 calc R . . . .
C4C C 0.0239(4) 0.0982(4) -0.5268(4) 0.067(2) Uani 1 1 d G . . . .
C3C C 0.0004(5) 0.1506(3) -0.5135(4) 0.067(2) Uani 1 1 d G . . . .
H3C H 0.021623 0.185747 -0.516634 0.081 Uiso 1 1 calc R . . . .
C2C C -0.0543(5) 0.1515(3) -0.4955(4) 0.067(2) Uani 1 1 d G . . . .
C1C C -0.0854(4) 0.1000(4) -0.4909(4) 0.067(2) Uani 1 1 d G . . . .
H1C H -0.122740 0.100600 -0.478626 0.081 Uiso 1 1 calc R . . . .
C6D C -0.2843(6) 0.0459(4) -0.6365(3) 0.072(2) Uani 1 1 d . . . . .
C5D C -0.2715(6) 0.0414(4) -0.6777(4) 0.072(2) Uani 1 1 d G . . . .
H5D H -0.265626 0.004174 -0.689611 0.087 Uiso 1 1 calc R . . . .
C4D C -0.2674(6) 0.0913(5) -0.7014(3) 0.072(2) Uani 1 1 d G . . . .
C3D C -0.2760(6) 0.1458(4) -0.6840(3) 0.072(2) Uani 1 1 d G . . . .
H3D H -0.273201 0.179897 -0.700203 0.087 Uiso 1 1 calc R . . . .
C2D C -0.2888(6) 0.1503(4) -0.6428(4) 0.072(2) Uani 1 1 d G . . . .
C1D C -0.2929(6) 0.1004(5) -0.6190(3) 0.072(2) Uani 1 1 d G . . . .
H1D H -0.301595 0.103508 -0.590894 0.087 Uiso 1 1 calc R . . . .
C7A C -0.4434(7) 0.0010(7) -0.4757(6) 0.0581(18) Uani 1 1 d . . . . .
C7B C -0.2537(8) 0.0000(9) -0.3643(6) 0.066(2) Uani 1 1 d . . . . .
C7C C -0.0966(6) -0.0082(5) -0.5013(6) 0.0524(16) Uani 1 1 d D . . . .
C7D C -0.2847(7) -0.0080(7) -0.6095(6) 0.0564(17) Uani 1 1 d . U . . .
C8A C -0.4305(7) -0.0265(7) -0.5103(6) 0.0581(18) Uani 1 1 d . . . . .
C8B C -0.3102(8) -0.0290(9) -0.3719(6) 0.066(2) Uani 1 1 d . . . . .
C8C C -0.1090(7) -0.0327(6) -0.4612(5) 0.0524(16) Uani 1 1 d . . . . .
C8D C -0.2340(7) -0.0373(7) -0.6016(5) 0.0564(17) Uani 1 1 d . U . . .
C9A C -0.4027(7) -0.0797(7) -0.5141(6) 0.0581(18) Uani 1 1 d . . . . .
C9B C -0.3128(8) -0.0794(9) -0.3906(6) 0.066(2) Uani 1 1 d . . . . .
C9C C -0.1386(7) -0.0855(7) -0.4564(5) 0.0524(16) Uani 1 1 d . . . . .
C9D C -0.2287(7) -0.0886(7) -0.5802(5) 0.0564(17) Uani 1 1 d . U . . .
C10A C -0.3853(7) -0.1026(7) -0.4765(6) 0.0581(18) Uani 1 1 d . . . . .
H10A H -0.365409 -0.138923 -0.476543 0.070 Uiso 1 1 calc R . . . .
C10B C -0.2627(8) -0.1044(9) -0.4044(6) 0.066(2) Uani 1 1 d . . . . .
H10B H -0.265125 -0.140819 -0.418069 0.079 Uiso 1 1 calc R . . . .
C10C C -0.1570(7) -0.1127(7) -0.4929(5) 0.0524(16) Uani 1 1 d . . . . .
H10C H -0.175678 -0.149467 -0.491159 0.063 Uiso 1 1 calc R . . . .
C10D C -0.2831(7) -0.1116(7) -0.5643(6) 0.0564(17) Uani 1 1 d . U . . .
H10D H -0.282217 -0.145599 -0.547882 0.068 Uiso 1 1 calc R . . . .
C11A C -0.3948(7) -0.0763(7) -0.4394(6) 0.0581(18) Uani 1 1 d . . . . .
C11B C -0.2093(8) -0.0796(9) -0.3994(6) 0.066(2) Uani 1 1 d . . . . .
C11C C -0.1489(7) -0.0880(6) -0.5315(5) 0.0524(16) Uani 1 1 d . . . . .
C11D C -0.3381(7) -0.0846(7) -0.5726(5) 0.0564(17) Uani 1 1 d . U . . .
C12A C -0.4247(7) -0.0277(7) -0.4387(6) 0.0581(18) Uani 1 1 d . . . . .
C12B C -0.2040(8) -0.0279(9) -0.3784(6) 0.066(2) Uani 1 1 d . . . . .
C12C C -0.1184(7) -0.0371(7) -0.5321(6) 0.0524(16) Uani 1 1 d . . . . .
C12D C -0.3363(7) -0.0329(7) -0.5946(5) 0.0564(17) Uani 1 1 d . U . . .
C13A C -0.3918(9) 0.0350(8) -0.3854(7) 0.071(3) Uani 1 1 d . . . . .
H13A H -0.408537 0.069221 -0.371240 0.085 Uiso 1 1 calc R . . . .
H13B H -0.366436 0.049198 -0.407545 0.085 Uiso 1 1 calc R . . . .
C13B C -0.1245(9) 0.0294(8) -0.4046(6) 0.071(3) Uani 1 1 d . . . . .
H13C H -0.155489 0.044367 -0.422688 0.085 Uiso 1 1 calc R . . . .
H13D H -0.102970 0.063359 -0.393796 0.085 Uiso 1 1 calc R . . . .
C13C C -0.1529(9) 0.0211(8) -0.5888(7) 0.071(3) Uani 1 1 d . . . . .
H13E H -0.180164 0.032244 -0.566872 0.085 Uiso 1 1 calc R . . . .
H13F H -0.137454 0.057165 -0.601286 0.085 Uiso 1 1 calc R . . . .
C13D C -0.4113(9) 0.0285(8) -0.5723(6) 0.071(3) Uani 1 1 d . . . . .
H13G H -0.430428 0.063120 -0.584243 0.085 Uiso 1 1 calc R . . . .
H13H H -0.379158 0.042428 -0.554829 0.085 Uiso 1 1 calc R . . . .
C14A C -0.3704(8) -0.1041(8) -0.3981(6) 0.066(2) Uani 1 1 d . . . . .
H14A H -0.396429 -0.091263 -0.375463 0.079 Uiso 1 1 calc R . . . .
C14B C -0.1541(8) -0.1074(8) -0.4141(6) 0.066(2) Uani 1 1 d . . . . .
H14B H -0.122225 -0.095641 -0.395173 0.079 Uiso 1 1 calc R . . . .
C14C C -0.1727(8) -0.1176(8) -0.5700(6) 0.066(2) Uani 1 1 d . . . . .
H14C H -0.145218 -0.107255 -0.592406 0.079 Uiso 1 1 calc R . . . .
C14D C -0.3926(8) -0.1091(8) -0.5550(6) 0.066(2) Uani 1 1 d . . . . .
H14D H -0.425281 -0.097351 -0.573301 0.079 Uiso 1 1 calc R . . . .
C15A C -0.3723(18) -0.1778(15) -0.3999(16) 0.202(9) Uani 1 1 d D U . . .
H15A H -0.341252 -0.188908 -0.419263 0.242 Uiso 1 1 calc R . . . .
H15B H -0.358891 -0.190820 -0.372833 0.242 Uiso 1 1 calc R . . . .
C15B C -0.1561(10) -0.1778(9) -0.4153(7) 0.083(3) Uani 1 1 d . U . . .
H15C H -0.169206 -0.191520 -0.388221 0.099 Uiso 1 1 calc R . . . .
H15D H -0.186249 -0.189442 -0.435149 0.099 Uiso 1 1 calc R . . . .
C15C C -0.177(2) -0.188(2) -0.5701(11) 0.206(11) Uani 1 1 d D U . . .
H15E H -0.138053 -0.203834 -0.564292 0.247 Uiso 1 1 calc R . . . .
H15F H -0.202880 -0.199745 -0.547415 0.247 Uiso 1 1 calc R . . . .
C15D C -0.3929(13) -0.1749(9) -0.5527(6) 0.096(3) Uani 1 1 d D . . . .
H15G H -0.359788 -0.187512 -0.535620 0.115 Uiso 1 1 calc R . . . .
H15H H -0.429009 -0.187444 -0.538879 0.115 Uiso 1 1 calc R . . . .
C16A C -0.4231(14) -0.2168(12) -0.4102(16) 0.202(9) Uani 1 1 d D U . . .
H16A H -0.446424 -0.222931 -0.385244 0.242 Uiso 1 1 calc R . . . .
H16B H -0.448149 -0.196492 -0.430152 0.242 Uiso 1 1 calc R . . . .
C16B C -0.1027(10) -0.2089(9) -0.4254(7) 0.083(3) Uani 1 1 d . U . . .
H16C H -0.074133 -0.202765 -0.403313 0.099 Uiso 1 1 calc R . . . .
H16D H -0.086156 -0.191790 -0.450554 0.099 Uiso 1 1 calc R . . . .
C16C C -0.1992(18) -0.2157(17) -0.6084(11) 0.206(11) Uani 1 1 d D U . . .
H16E H -0.240668 -0.205386 -0.611974 0.247 Uiso 1 1 calc R . . . .
H16F H -0.196783 -0.258601 -0.605510 0.247 Uiso 1 1 calc R . . . .
C16D C -0.3891(12) -0.2054(7) -0.5928(6) 0.096(3) Uani 1 1 d D . . . .
H16G H -0.357879 -0.187210 -0.609210 0.115 Uiso 1 1 calc R . . . .
H16H H -0.426132 -0.200036 -0.607648 0.115 Uiso 1 1 calc R . . . .
C17A C -0.4068(15) -0.2752(13) -0.4272(14) 0.202(9) Uani 1 1 d D U . . .
H17A H -0.368328 -0.286427 -0.416287 0.242 Uiso 1 1 calc R . . . .
H17B H -0.402966 -0.271696 -0.457126 0.242 Uiso 1 1 calc R . . . .
C17B C -0.1105(8) -0.2723(9) -0.4316(7) 0.083(3) Uani 1 1 d D U . . .
H17C H -0.140863 -0.278423 -0.452516 0.099 Uiso 1 1 calc R . . . .
H17D H -0.124558 -0.289793 -0.405955 0.099 Uiso 1 1 calc R . . . .
C17C C -0.1660(19) -0.1975(17) -0.6456(11) 0.206(11) Uani 1 1 d D U . . .
H17E H -0.169268 -0.228168 -0.666619 0.247 Uiso 1 1 calc R . . . .
H17F H -0.124429 -0.192971 -0.638615 0.247 Uiso 1 1 calc R . . . .
C17D C -0.3768(11) -0.2698(7) -0.5889(7) 0.096(3) Uani 1 1 d D . . . .
H17G H -0.373699 -0.286116 -0.616727 0.115 Uiso 1 1 calc R . . . .
H17H H -0.338312 -0.274291 -0.575937 0.115 Uiso 1 1 calc R . . . .
C18A C -0.449(2) -0.3227(14) -0.4179(11) 0.202(9) Uani 1 1 d D U . . .
H18A H -0.435417 -0.344702 -0.393896 0.242 Uiso 1 1 calc R . . . .
H18B H -0.487099 -0.304733 -0.410416 0.242 Uiso 1 1 calc R . . . .
C18B C -0.0561(8) -0.3037(7) -0.4447(7) 0.083(3) Uani 1 1 d D U . . .
H18C H -0.041908 -0.286787 -0.470542 0.099 Uiso 1 1 calc R . . . .
H18D H -0.025574 -0.298198 -0.423873 0.099 Uiso 1 1 calc R . . . .
C18C C -0.189(2) -0.1407(17) -0.6624(14) 0.206(11) Uani 1 1 d D U . . .
H18E H -0.228218 -0.146630 -0.673166 0.309 Uiso 1 1 calc GR . . . .
H18F H -0.163403 -0.127031 -0.684237 0.309 Uiso 1 1 calc GR . . . .
H18G H -0.190178 -0.111465 -0.640666 0.309 Uiso 1 1 calc GR . . . .
C18D C -0.4190(10) -0.3065(7) -0.5658(7) 0.096(3) Uani 1 1 d D . . . .
H18H H -0.456159 -0.307622 -0.580991 0.115 Uiso 1 1 calc R . . . .
H18I H -0.426662 -0.287776 -0.539261 0.115 Uiso 1 1 calc R . . . .
C19A C -0.459(2) -0.3645(17) -0.4519(14) 0.202(9) Uani 1 1 d D U . . .
H19A H -0.424428 -0.366867 -0.468730 0.302 Uiso 1 1 calc GR . . . .
H19B H -0.492140 -0.351068 -0.468481 0.302 Uiso 1 1 calc GR . . . .
H19C H -0.468320 -0.403115 -0.440735 0.302 Uiso 1 1 calc GR . . . .
C19B C -0.0671(10) -0.3672(7) -0.4504(7) 0.083(3) Uani 1 1 d D U . . .
H19D H -0.031361 -0.386289 -0.459665 0.124 Uiso 1 1 calc GR . . . .
H19E H -0.097696 -0.372753 -0.470747 0.124 Uiso 1 1 calc GR . . . .
H19F H -0.079399 -0.384423 -0.424515 0.124 Uiso 1 1 calc GR . . . .
C19D C -0.3991(12) -0.3685(7) -0.5584(7) 0.096(3) Uani 1 1 d D . . . .
H19G H -0.405027 -0.391640 -0.583057 0.144 Uiso 1 1 calc GR . . . .
H19H H -0.421617 -0.385377 -0.536006 0.144 Uiso 1 1 calc GR . . . .
H19I H -0.357769 -0.368499 -0.551233 0.144 Uiso 1 1 calc GR . . . .
F1E F -0.0488(6) -0.2876(5) -0.2306(5) 0.104(3) Uani 1 1 d . . . . .
F1F F -0.0419(10) -0.4570(7) -0.1187(5) 0.140(4) Uani 1 1 d . U . . .
F1G F -0.0504(6) -0.6910(6) -0.2629(5) 0.101(3) Uani 1 1 d . . . . .
F1H F -0.0466(6) -0.5265(7) -0.3848(3) 0.099(3) Uani 1 1 d . . . . .
F2E F -0.1479(6) -0.1420(5) -0.3031(5) 0.104(3) Uani 1 1 d . . . . .
F2F F -0.1471(10) -0.5012(7) 0.0010(5) 0.140(4) Uani 1 1 d . U . . .
F2G F -0.1470(6) -0.8375(5) -0.1925(5) 0.101(3) Uani 1 1 d . . . . .
F2H F -0.1594(6) -0.5001(7) -0.5017(4) 0.099(3) Uani 1 1 d . . . . .
O1E O -0.2539(6) -0.3050(5) -0.1870(4) 0.0636(11) Uani 1 1 d . . . . .
O1F O -0.2563(6) -0.5798(5) -0.1160(4) 0.0636(11) Uani 1 1 d . . . . .
O1G O -0.2539(6) -0.6735(5) -0.3068(4) 0.0636(11) Uani 1 1 d . . . . .
O1H O -0.2581(6) -0.4010(5) -0.3777(4) 0.0636(11) Uani 1 1 d . . . . .
O2E O -0.2542(6) -0.3724(5) -0.1309(4) 0.0636(11) Uani 1 1 d . . . . .
O2F O -0.2552(6) -0.6585(5) -0.1614(4) 0.0636(11) Uani 1 1 d . . . . .
O2G O -0.2557(6) -0.6092(5) -0.3642(4) 0.0636(11) Uani 1 1 d . . . . .
O2H O -0.2568(6) -0.3222(5) -0.3331(4) 0.0636(11) Uani 1 1 d . . . . .
C6E C -0.1991(4) -0.2799(5) -0.2620(4) 0.070(2) Uani 1 1 d D . . . .
C1E C -0.1481(5) -0.3008(4) -0.2446(4) 0.070(2) Uani 1 1 d G . . . .
H1E H -0.147841 -0.337836 -0.231674 0.085 Uiso 1 1 calc R . . . .
C2E C -0.0977(4) -0.2677(5) -0.2462(4) 0.070(2) Uani 1 1 d G . . . .
C3E C -0.0981(4) -0.2136(5) -0.2651(4) 0.070(2) Uani 1 1 d G . . . .
H3E H -0.063615 -0.190919 -0.266228 0.085 Uiso 1 1 calc R . . . .
C4E C -0.1490(5) -0.1926(4) -0.2825(4) 0.070(2) Uani 1 1 d G . . . .
C5E C -0.1995(4) -0.2258(5) -0.2809(4) 0.070(2) Uani 1 1 d G . . . .
H5E H -0.234324 -0.211422 -0.292799 0.085 Uiso 1 1 calc R . . . .
C6F C -0.1966(6) -0.4752(6) -0.1014(4) 0.087(3) Uani 1 1 d D U . . .
C5F C -0.1977(5) -0.4867(6) -0.0599(4) 0.087(3) Uani 1 1 d G U . . .
H5F H -0.233822 -0.492277 -0.046441 0.105 Uiso 1 1 calc R . . . .
C4F C -0.1461(7) -0.4900(6) -0.0381(3) 0.087(3) Uani 1 1 d G U . . .
C3F C -0.0933(6) -0.4818(6) -0.0579(4) 0.087(3) Uani 1 1 d G U . . .
H3F H -0.058010 -0.484080 -0.042990 0.105 Uiso 1 1 calc R . . . .
C2F C -0.0922(5) -0.4704(6) -0.0994(4) 0.087(3) Uani 1 1 d G U . . .
C1F C -0.1438(7) -0.4671(6) -0.1211(3) 0.087(3) Uani 1 1 d G U . . .
H1F H -0.143061 -0.459213 -0.149489 0.105 Uiso 1 1 calc R . . . .
C6G C -0.1980(4) -0.6993(5) -0.2312(4) 0.071(2) Uani 1 1 d . . . . .
C5G C -0.1978(4) -0.7530(5) -0.2116(4) 0.071(2) Uani 1 1 d G . . . .
H5G H -0.232497 -0.767616 -0.199790 0.085 Uiso 1 1 calc R . . . .
C4G C -0.1468(5) -0.7852(4) -0.2094(4) 0.071(2) Uani 1 1 d G . . . .
C3G C -0.0961(4) -0.7638(5) -0.2268(4) 0.071(2) Uani 1 1 d G . . . .
H3G H -0.061196 -0.785870 -0.225274 0.085 Uiso 1 1 calc R . . . .
C2G C -0.0963(4) -0.7101(5) -0.2463(4) 0.071(2) Uani 1 1 d G . . . .
C1G C -0.1473(5) -0.6779(4) -0.2485(4) 0.071(2) Uani 1 1 d G . . . .
H1G H -0.147454 -0.641165 -0.261859 0.085 Uiso 1 1 calc R . . . .
C6H C -0.2005(4) -0.5068(5) -0.3952(3) 0.0641(19) Uani 1 1 d . . . . .
C1H C -0.1463(5) -0.5148(5) -0.3774(2) 0.0641(19) Uani 1 1 d G . . . .
H1H H -0.143144 -0.518256 -0.348658 0.077 Uiso 1 1 calc R . . . .
C2H C -0.0969(4) -0.5176(5) -0.4015(3) 0.0641(19) Uani 1 1 d G . . . .
C3H C -0.1015(4) -0.5125(5) -0.4435(3) 0.0641(19) Uani 1 1 d G . . . .
H3H H -0.067700 -0.514404 -0.459974 0.077 Uiso 1 1 calc R . . . .
C4H C -0.1557(5) -0.5045(5) -0.4613(2) 0.0641(19) Uani 1 1 d G . . . .
C5H C -0.2052(4) -0.5017(5) -0.4372(3) 0.0641(19) Uani 1 1 d G . . . .
H5H H -0.242185 -0.496267 -0.449387 0.077 Uiso 1 1 calc R . . . .
C7E C -0.2545(6) -0.3156(6) -0.2600(5) 0.0573(17) Uani 1 1 d D . . . .
C7F C -0.2521(6) -0.4749(7) -0.1247(5) 0.065(2) Uani 1 1 d D . . . .
C7G C -0.2548(8) -0.6661(7) -0.2355(5) 0.0575(17) Uani 1 1 d . . . . .
C7H C -0.2527(8) -0.5046(8) -0.3724(5) 0.0621(18) Uani 1 1 d . . . . .
C8E C -0.2809(7) -0.3348(7) -0.2940(6) 0.0573(17) Uani 1 1 d . . . . .
C8F C -0.2795(9) -0.4258(8) -0.1388(6) 0.065(2) Uani 1 1 d . . . . .
C8G C -0.2823(8) -0.6462(7) -0.2000(6) 0.0575(17) Uani 1 1 d . . . . .
C8H C -0.2812(8) -0.5540(8) -0.3566(6) 0.0621(18) Uani 1 1 d . . . . .
C9E C -0.3325(8) -0.3639(7) -0.2935(6) 0.0573(17) Uani 1 1 d . . . . .
C9F C -0.3309(9) -0.4267(8) -0.1608(6) 0.065(2) Uani 1 1 d . . . . .
C9G C -0.3328(8) -0.6147(7) -0.2007(6) 0.0575(17) Uani 1 1 d . . . . .
C9H C -0.3314(8) -0.5530(8) -0.3354(6) 0.0621(18) Uani 1 1 d . . . . .
C10E C -0.3583(8) -0.3755(7) -0.2537(5) 0.0573(17) Uani 1 1 d . . . . .
H10E H -0.394354 -0.395477 -0.252450 0.069 Uiso 1 1 calc R . . . .
C10F C -0.3585(9) -0.4794(7) -0.1698(6) 0.065(2) Uani 1 1 d . . . . .
H10F H -0.392397 -0.480206 -0.186290 0.078 Uiso 1 1 calc R . . . .
C10G C -0.3588(8) -0.6022(7) -0.2381(5) 0.0575(17) Uani 1 1 d . . . . .
H10G H -0.393984 -0.580629 -0.239428 0.069 Uiso 1 1 calc R . . . .
C10H C -0.3581(8) -0.4978(8) -0.3282(6) 0.0621(18) Uani 1 1 d . . . . .
H10H H -0.392916 -0.496978 -0.312785 0.075 Uiso 1 1 calc R . . . .
C11E C -0.3325(8) -0.3588(7) -0.2183(6) 0.0573(17) Uani 1 1 d . . . . .
C11F C -0.3350(9) -0.5317(8) -0.1538(6) 0.065(2) Uani 1 1 d . . . . .
C11G C -0.3315(8) -0.6226(7) -0.2743(6) 0.0575(17) Uani 1 1 d . . . . .
C11H C -0.3374(8) -0.4479(8) -0.3416(6) 0.0621(18) Uani 1 1 d . . . . .
C12E C -0.2784(7) -0.3258(7) -0.2222(6) 0.0573(17) Uani 1 1 d . . . . .
C12F C -0.2828(9) -0.5282(8) -0.1324(6) 0.065(2) Uani 1 1 d . . . . .
C12G C -0.2790(8) -0.6535(7) -0.2721(6) 0.0575(17) Uani 1 1 d . . . . .
C12H C -0.2813(8) -0.4505(8) -0.3653(6) 0.0621(18) Uani 1 1 d . . . . .
C13E C -0.2194(9) -0.3465(8) -0.1632(6) 0.069(3) Uani 1 1 d . . . . .
H13I H -0.204679 -0.377558 -0.181362 0.082 Uiso 1 1 calc R . . . .
H13J H -0.185604 -0.326161 -0.151225 0.082 Uiso 1 1 calc R . . . .
C13F C -0.2244(9) -0.6133(8) -0.1434(6) 0.069(3) Uani 1 1 d . . . . .
H13K H -0.209509 -0.587415 -0.165075 0.082 Uiso 1 1 calc R . . . .
H13L H -0.190473 -0.629877 -0.128982 0.082 Uiso 1 1 calc R . . . .
C13G C -0.2180(9) -0.6337(8) -0.3311(6) 0.069(3) Uani 1 1 d . . . . .
H13M H -0.184615 -0.654900 -0.343011 0.082 Uiso 1 1 calc R . . . .
H13N H -0.202789 -0.601888 -0.313758 0.082 Uiso 1 1 calc R . . . .
C13H C -0.2223(9) -0.3662(8) -0.3515(6) 0.069(3) Uani 1 1 d . . . . .
H13O H -0.204605 -0.391092 -0.330280 0.082 Uiso 1 1 calc R . . . .
H13P H -0.190661 -0.348126 -0.367496 0.082 Uiso 1 1 calc R . . . .
C14E C -0.3588(7) -0.3707(8) -0.1774(6) 0.072(3) Uani 1 1 d D U . . .
H14E H -0.345646 -0.338456 -0.159205 0.086 Uiso 1 1 calc R . . . .
C14F C -0.3602(8) -0.5928(8) -0.1608(7) 0.072(3) Uani 1 1 d D U . . .
H14F H -0.346070 -0.618471 -0.138322 0.086 Uiso 1 1 calc R . . . .
C14G C -0.3589(9) -0.6100(9) -0.3157(6) 0.072(3) Uani 1 1 d . U . . .
H14G H -0.346623 -0.642951 -0.333659 0.086 Uiso 1 1 calc R . . . .
C14H C -0.3619(9) -0.3867(8) -0.3332(6) 0.072(3) Uani 1 1 d . U . . .
H14H H -0.348404 -0.360952 -0.355845 0.086 Uiso 1 1 calc R . . . .
C15E C -0.4234(7) -0.3696(9) -0.1768(8) 0.095(3) Uani 1 1 d D U . . .
H15I H -0.435775 -0.379809 -0.148875 0.113 Uiso 1 1 calc R . . . .
H15J H -0.437093 -0.401232 -0.194846 0.113 Uiso 1 1 calc R . . . .
C15F C -0.4254(9) -0.5930(15) -0.1596(8) 0.151(6) Uani 1 1 d D U . . .
H15K H -0.440449 -0.632319 -0.165970 0.181 Uiso 1 1 calc R . . . .
H15L H -0.441132 -0.565216 -0.179855 0.181 Uiso 1 1 calc R . . . .
C15G C -0.4236(11) -0.6117(13) -0.3153(8) 0.099(3) Uani 1 1 d . U . . .
H15M H -0.438244 -0.578302 -0.299199 0.119 Uiso 1 1 calc R . . . .
H15N H -0.436513 -0.647860 -0.301576 0.119 Uiso 1 1 calc R . . . .
C15H C -0.4261(16) -0.3875(18) -0.3348(12) 0.156(7) Uani 1 1 d . U . . .
H15O H -0.438481 -0.421018 -0.318009 0.187 Uiso 1 1 calc R . . . .
H15P H -0.436427 -0.397278 -0.363234 0.187 Uiso 1 1 calc R . . . .
C16E C -0.4555(8) -0.3156(9) -0.1886(8) 0.095(3) Uani 1 1 d D U . . .
H16I H -0.439985 -0.300354 -0.214599 0.113 Uiso 1 1 calc R . . . .
H16J H -0.450144 -0.285290 -0.167507 0.113 Uiso 1 1 calc R . . . .
C16F C -0.4436(17) -0.5752(15) -0.1174(7) 0.151(6) Uani 1 1 d D U . . .
H16K H -0.485600 -0.583887 -0.115430 0.181 Uiso 1 1 calc R . . . .
H16L H -0.439911 -0.532280 -0.116383 0.181 Uiso 1 1 calc R . . . .
C16G C -0.4510(10) -0.6093(13) -0.3587(8) 0.099(3) Uani 1 1 d . U . . .
H16M H -0.437944 -0.573038 -0.372173 0.119 Uiso 1 1 calc R . . . .
H16N H -0.435601 -0.642424 -0.374735 0.119 Uiso 1 1 calc R . . . .
C16H C -0.4661(13) -0.3355(18) -0.3224(12) 0.156(7) Uani 1 1 d D U . . .
H16O H -0.458229 -0.326311 -0.293553 0.187 Uiso 1 1 calc R . . . .
H16P H -0.454276 -0.301179 -0.338613 0.187 Uiso 1 1 calc R . . . .
C17E C -0.5192(8) -0.3292(9) -0.1932(8) 0.095(3) Uani 1 1 d D U . . .
H17I H -0.524641 -0.357084 -0.215850 0.113 Uiso 1 1 calc R . . . .
H17J H -0.533710 -0.347681 -0.168002 0.113 Uiso 1 1 calc R . . . .
C17F C -0.4164(18) -0.5980(12) -0.0781(9) 0.151(6) Uani 1 1 d D U . . .
H17K H -0.379272 -0.576416 -0.075553 0.181 Uiso 1 1 calc R . . . .
H17L H -0.441700 -0.582893 -0.056191 0.181 Uiso 1 1 calc R . . . .
C17G C -0.5162(9) -0.6114(12) -0.3603(8) 0.099(3) Uani 1 1 d D U . . .
H17M H -0.527506 -0.595909 -0.387266 0.119 Uiso 1 1 calc R . . . .
H17N H -0.527025 -0.653146 -0.360249 0.119 Uiso 1 1 calc R . . . .
C17H C -0.5308(13) -0.3428(14) -0.3272(13) 0.156(7) Uani 1 1 d D U . . .
H17O H -0.546200 -0.366617 -0.304544 0.187 Uiso 1 1 calc R . . . .
H17P H -0.539325 -0.363130 -0.353020 0.187 Uiso 1 1 calc R . . . .
C18E C -0.5536(8) -0.2751(9) -0.2016(8) 0.095(3) Uani 1 1 d D U . . .
H18J H -0.536055 -0.254997 -0.225245 0.113 Uiso 1 1 calc R . . . .
H18K H -0.549850 -0.248767 -0.177886 0.113 Uiso 1 1 calc R . . . .
C18F C -0.4021(15) -0.6592(11) -0.0655(11) 0.151(6) Uani 1 1 d D U . . .
H18L H -0.374048 -0.677525 -0.084430 0.181 Uiso 1 1 calc R . . . .
H18M H -0.386346 -0.660605 -0.037523 0.181 Uiso 1 1 calc R . . . .
C18G C -0.5547(8) -0.5821(10) -0.3297(7) 0.099(3) Uani 1 1 d D U . . .
H18N H -0.566293 -0.543065 -0.339616 0.119 Uiso 1 1 calc R . . . .
H18O H -0.533829 -0.577342 -0.303598 0.119 Uiso 1 1 calc R . . . .
C18H C -0.5596(17) -0.2836(14) -0.3271(12) 0.156(7) Uani 1 1 d D U . . .
H18P H -0.558264 -0.267023 -0.354551 0.234 Uiso 1 1 calc GR . . . .
H18Q H -0.539075 -0.257735 -0.308232 0.234 Uiso 1 1 calc GR . . . .
H18R H -0.600148 -0.287634 -0.318476 0.234 Uiso 1 1 calc GR . . . .
C19E C -0.6170(8) -0.2840(11) -0.2101(8) 0.095(3) Uani 1 1 d D U . . .
H19J H -0.636293 -0.246095 -0.212371 0.142 Uiso 1 1 calc GR . . . .
H19K H -0.634558 -0.306230 -0.187791 0.142 Uiso 1 1 calc GR . . . .
H19L H -0.621610 -0.305554 -0.235597 0.142 Uiso 1 1 calc GR . . . .
C19F C -0.4603(15) -0.6870(15) -0.0681(11) 0.151(6) Uani 1 1 d D U . . .
H19M H -0.457668 -0.727468 -0.058734 0.227 Uiso 1 1 calc GR . . . .
H19N H -0.473836 -0.686343 -0.096358 0.227 Uiso 1 1 calc GR . . . .
H19O H -0.487796 -0.665648 -0.050932 0.227 Uiso 1 1 calc GR . . . .
C19G C -0.6080(9) -0.6201(11) -0.3238(8) 0.099(3) Uani 1 1 d D U . . .
H19P H -0.616305 -0.641198 -0.349063 0.148 Uiso 1 1 calc GR . . . .
H19Q H -0.641338 -0.595619 -0.316682 0.148 Uiso 1 1 calc GR . . . .
H19R H -0.600752 -0.648094 -0.301881 0.148 Uiso 1 1 calc GR . . . .
N1S N -0.2705(15) -0.2400(10) -0.4853(10) 0.158(7) Uani 1 1 d D U . . .
C1S C -0.2682(19) -0.2910(10) -0.4887(11) 0.158(7) Uani 1 1 d D U . . .
C2S C -0.2583(18) -0.3523(10) -0.4783(13) 0.158(7) Uani 1 1 d D . . . .
H2SA H -0.254942 -0.375276 -0.503352 0.238 Uiso 1 1 calc GR . . . .
H2SB H -0.291011 -0.366822 -0.462174 0.238 Uiso 1 1 calc GR . . . .
H2SC H -0.222361 -0.355830 -0.462566 0.238 Uiso 1 1 calc GR . . . .
N2S N -0.5158(10) 0.0156(12) -0.2576(9) 0.136(6) Uani 1 1 d D U . . .
C3S C -0.4650(10) 0.0135(16) -0.2579(11) 0.136(6) Uani 1 1 d D U . . .
C4S C -0.4020(10) 0.0148(15) -0.2606(11) 0.136(6) Uani 1 1 d D U . . .
H4SA H -0.390296 0.014855 -0.289228 0.204 Uiso 1 1 calc GR . . . .
H4SB H -0.385944 -0.019664 -0.247063 0.204 Uiso 1 1 calc GR . . . .
H4SC H -0.387366 0.050029 -0.247267 0.204 Uiso 1 1 calc GR . . . .
N100 N -0.0307(7) 0.0160(9) -0.2507(6) 0.0933(17) Uani 1 1 d D . . . .
C101 C 0.0116(10) 0.0495(11) -0.2194(8) 0.0933(17) Uani 1 1 d . . . . .
H10I H 0.041431 0.021918 -0.209460 0.112 Uiso 1 1 calc R . . . .
H10J H 0.031872 0.081238 -0.234063 0.112 Uiso 1 1 calc R . . . .
C102 C -0.0194(9) 0.0745(11) -0.1842(7) 0.0933(17) Uani 1 1 d D . . . .
H10K H -0.040853 0.043091 -0.169989 0.112 Uiso 1 1 calc R . . . .
H10L H -0.048212 0.103312 -0.193954 0.112 Uiso 1 1 calc R . . . .
C103 C 0.0210(9) 0.1036(9) -0.1546(7) 0.0933(17) Uani 1 1 d D . . . .
H10M H -0.000110 0.115692 -0.129777 0.112 Uiso 1 1 calc R . . . .
H10N H 0.052971 0.077038 -0.146798 0.112 Uiso 1 1 calc R . . . .
C104 C 0.0438(10) 0.1551(9) -0.1768(8) 0.0933(17) Uani 1 1 d D . . . .
H10O H 0.048835 0.145276 -0.205572 0.140 Uiso 1 1 calc GR . . . .
H10P H 0.081273 0.166540 -0.165174 0.140 Uiso 1 1 calc GR . . . .
H10Q H 0.016235 0.187448 -0.174259 0.140 Uiso 1 1 calc GR . . . .
C105 C -0.0751(10) 0.0551(10) -0.2695(8) 0.0933(17) Uani 1 1 d . . . . .
H10R H -0.096464 0.076306 -0.247917 0.112 Uiso 1 1 calc R . . . .
H10S H -0.103436 0.031702 -0.285177 0.112 Uiso 1 1 calc R . . . .
C106 C -0.0434(10) 0.1000(11) -0.2986(8) 0.0933(17) Uani 1 1 d . . . . .
H10T H -0.014607 0.123587 -0.283414 0.112 Uiso 1 1 calc R . . . .
H10U H -0.023493 0.079680 -0.321173 0.112 Uiso 1 1 calc R . . . .
C107 C -0.0941(10) 0.1387(11) -0.3147(8) 0.0933(17) Uani 1 1 d . . . . .
H10V H -0.122495 0.114011 -0.329237 0.112 Uiso 1 1 calc R . . . .
H10W H -0.114236 0.157159 -0.291401 0.112 Uiso 1 1 calc R . . . .
C108 C -0.0724(10) 0.1847(11) -0.3425(8) 0.0933(17) Uani 1 1 d . . . . .
H10X H -0.048275 0.166903 -0.363719 0.140 Uiso 1 1 calc GR . . . .
H10Y H -0.049131 0.212836 -0.327122 0.140 Uiso 1 1 calc GR . . . .
H H -0.105394 0.204692 -0.355135 0.140 Uiso 1 1 calc GR . . . .
C109 C 0.0093(8) -0.0144(10) -0.2803(7) 0.0933(17) Uani 1 1 d D . . . .
H10Z H 0.034429 0.015521 -0.293034 0.112 Uiso 1 1 calc R . . . .
HA H 0.034965 -0.040648 -0.264555 0.112 Uiso 1 1 calc R . . . .
C110 C -0.0183(9) -0.0496(10) -0.3139(7) 0.0933(17) Uani 1 1 d D . . . .
H11A H -0.044252 -0.078647 -0.301043 0.112 Uiso 1 1 calc R . . . .
H11B H -0.043256 -0.022967 -0.329889 0.112 Uiso 1 1 calc R . . . .
C111 C 0.0204(9) -0.0817(8) -0.3434(7) 0.0933(17) Uani 1 1 d D . . . .
H11C H 0.000569 -0.089101 -0.369615 0.112 Uiso 1 1 calc R . . . .
H11D H 0.057181 -0.060515 -0.348382 0.112 Uiso 1 1 calc R . . . .
C112 C 0.0301(10) -0.1368(9) -0.3199(8) 0.0933(17) Uani 1 1 d D . . . .
H11E H 0.013072 -0.132854 -0.292693 0.140 Uiso 1 1 calc GR . . . .
H11F H 0.071850 -0.144166 -0.317450 0.140 Uiso 1 1 calc GR . . . .
H11G H 0.011576 -0.169398 -0.334117 0.140 Uiso 1 1 calc GR . . . .
C113 C -0.0678(10) -0.0273(10) -0.2248(8) 0.0933(17) Uani 1 1 d . . . . .
H11H H -0.095751 -0.046840 -0.243173 0.112 Uiso 1 1 calc R . . . .
H11I H -0.090589 -0.004390 -0.204959 0.112 Uiso 1 1 calc R . . . .
C114 C -0.0337(10) -0.0755(11) -0.2010(9) 0.0933(17) Uani 1 1 d . . . . .
H11J H -0.011396 -0.100006 -0.220210 0.112 Uiso 1 1 calc R . . . .
H11K H -0.006129 -0.057236 -0.181753 0.112 Uiso 1 1 calc R . . . .
C115 C -0.0762(10) -0.1116(11) -0.1786(8) 0.0933(17) Uani 1 1 d . . . . .
H11L H -0.103661 -0.129270 -0.198183 0.112 Uiso 1 1 calc R . . . .
H11M H -0.098743 -0.086384 -0.159959 0.112 Uiso 1 1 calc R . . . .
C116 C -0.0468(10) -0.1597(11) -0.1542(8) 0.0933(17) Uani 1 1 d . . . . .
H11N H -0.035224 -0.191279 -0.172468 0.140 Uiso 1 1 calc GR . . . .
H11O H -0.073960 -0.174686 -0.133757 0.140 Uiso 1 1 calc GR . . . .
H11P H -0.012328 -0.143935 -0.140551 0.140 Uiso 1 1 calc GR . . . .
N200 N -0.2646(7) -0.7203(7) -0.4932(5) 0.0807(14) Uani 1 1 d D . . . .
C201 C -0.2203(9) -0.6792(9) -0.4728(8) 0.0807(14) Uani 1 1 d . . . . .
H20A H -0.198575 -0.658757 -0.494513 0.097 Uiso 1 1 calc R . . . .
H20B H -0.242203 -0.649322 -0.457453 0.097 Uiso 1 1 calc R . . . .
C202 C -0.1794(9) -0.7047(9) -0.4461(8) 0.0807(14) Uani 1 1 d . . . . .
H20C H -0.158353 -0.736452 -0.460093 0.097 Uiso 1 1 calc R . . . .
H20D H -0.199612 -0.721373 -0.422189 0.097 Uiso 1 1 calc R . . . .
C203 C -0.1373(9) -0.6588(9) -0.4325(8) 0.0807(14) Uani 1 1 d . . . . .
H20E H -0.159282 -0.627964 -0.418162 0.097 Uiso 1 1 calc R . . . .
H20F H -0.119717 -0.640930 -0.456975 0.097 Uiso 1 1 calc R . . . .
C204 C -0.0876(9) -0.6801(9) -0.4042(7) 0.0807(14) Uani 1 1 d . . . . .
H20G H -0.052173 -0.686041 -0.420243 0.121 Uiso 1 1 calc GR . . . .
H20H H -0.098865 -0.716901 -0.391335 0.121 Uiso 1 1 calc GR . . . .
H20I H -0.080250 -0.650768 -0.383158 0.121 Uiso 1 1 calc GR . . . .
C205 C -0.2963(9) -0.7535(9) -0.4607(7) 0.0807(14) Uani 1 1 d . . . . .
H20J H -0.268073 -0.780356 -0.447825 0.097 Uiso 1 1 calc R . . . .
H20K H -0.325994 -0.777861 -0.474218 0.097 Uiso 1 1 calc R . . . .
C206 C -0.3266(10) -0.7194(9) -0.4264(7) 0.0807(14) Uani 1 1 d . . . . .
H20L H -0.296768 -0.698542 -0.410419 0.097 Uiso 1 1 calc R . . . .
H20M H -0.352373 -0.689780 -0.438844 0.097 Uiso 1 1 calc R . . . .
C207 C -0.3617(9) -0.7561(9) -0.3983(7) 0.0807(14) Uani 1 1 d . . . . .
H20N H -0.335261 -0.784138 -0.384900 0.097 Uiso 1 1 calc R . . . .
H20O H -0.377807 -0.730554 -0.376840 0.097 Uiso 1 1 calc R . . . .
C208 C -0.4075(9) -0.7874(9) -0.4154(7) 0.0807(14) Uani 1 1 d . . . . .
H20P H -0.408653 -0.780424 -0.444769 0.121 Uiso 1 1 calc GR . . . .
H20Q H -0.444216 -0.774697 -0.403149 0.121 Uiso 1 1 calc GR . . . .
H20R H -0.401887 -0.829056 -0.410231 0.121 Uiso 1 1 calc GR . . . .
C209 C -0.2353(9) -0.7661(7) -0.5194(6) 0.0807(14) Uani 1 1 d D . . . .
H20S H -0.207666 -0.788132 -0.502243 0.097 Uiso 1 1 calc R . . . .
H20T H -0.265333 -0.793860 -0.528888 0.097 Uiso 1 1 calc R . . . .
C210 C -0.2031(9) -0.7437(7) -0.5559(6) 0.0807(14) Uani 1 1 d D . . . .
H21A H -0.230777 -0.727817 -0.576128 0.097 Uiso 1 1 calc R . . . .
H21B H -0.176036 -0.712259 -0.547798 0.097 Uiso 1 1 calc R . . . .
C211 C -0.1704(9) -0.7937(7) -0.5735(6) 0.0807(14) Uani 1 1 d D . . . .
H21C H -0.197719 -0.824815 -0.581824 0.097 Uiso 1 1 calc R . . . .
H21D H -0.143486 -0.809993 -0.552938 0.097 Uiso 1 1 calc R . . . .
C212 C -0.1368(9) -0.7727(9) -0.6096(6) 0.0807(14) Uani 1 1 d D . . . .
H21E H -0.163843 -0.759328 -0.630679 0.121 Uiso 1 1 calc GR . . . .
H21F H -0.113080 -0.804630 -0.620414 0.121 Uiso 1 1 calc GR . . . .
H21G H -0.111502 -0.740425 -0.601497 0.121 Uiso 1 1 calc GR . . . .
C213 C -0.3051(9) -0.6821(9) -0.5182(8) 0.0807(14) Uani 1 1 d . . . . .
H21H H -0.282138 -0.660994 -0.538927 0.097 Uiso 1 1 calc R . . . .
H21I H -0.323244 -0.652825 -0.500112 0.097 Uiso 1 1 calc R . . . .
C214 C -0.3539(9) -0.7179(9) -0.5399(7) 0.0807(14) Uani 1 1 d . . . . .
H21J H -0.380708 -0.735732 -0.519866 0.097 Uiso 1 1 calc R . . . .
H21K H -0.337292 -0.748814 -0.557283 0.097 Uiso 1 1 calc R . . . .
C215 C -0.3859(9) -0.6699(9) -0.5662(7) 0.0807(14) Uani 1 1 d . . . . .
H21L H -0.407356 -0.642951 -0.548128 0.097 Uiso 1 1 calc R . . . .
H21M H -0.356956 -0.647028 -0.581706 0.097 Uiso 1 1 calc R . . . .
C216 C -0.4277(9) -0.6993(9) -0.5952(7) 0.0807(14) Uani 1 1 d . . . . .
H21N H -0.405933 -0.723428 -0.614493 0.121 Uiso 1 1 calc GR . . . .
H21O H -0.449672 -0.669603 -0.610147 0.121 Uiso 1 1 calc GR . . . .
H21P H -0.454712 -0.723885 -0.579823 0.121 Uiso 1 1 calc GR . . . .

loop_
_atom_site_aniso_label
_atom_site_aniso_U_11
_atom_site_aniso_U_22
_atom_site_aniso_U_33
_atom_site_aniso_U_23
_atom_site_aniso_U_13
_atom_site_aniso_U_12
S1 0.086(3) 0.048(2) 0.085(3) 0.001(2) -0.034(3) -0.010(2)
O1 0.107(7) 0.083(6) 0.144(8) -0.009(6) -0.015(7) -0.016(5)
O2 0.107(7) 0.083(6) 0.144(8) -0.009(6) -0.015(7) -0.016(5)
O3 0.107(7) 0.083(6) 0.144(8) -0.009(6) -0.015(7) -0.016(5)
C1 0.068(9) 0.073(9) 0.078(10) 0.004(8) -0.005(8) 0.000(8)
S2 0.059(3) 0.083(3) 0.101(3) -0.043(3) 0.002(3) 0.005(2)
O4 0.087(7) 0.137(9) 0.185(11) -0.038(8) -0.019(8) -0.007(7)
O5 0.087(7) 0.137(9) 0.185(11) -0.038(8) -0.019(8) -0.007(7)
O6 0.087(7) 0.137(9) 0.185(11) -0.038(8) -0.019(8) -0.007(7)
C2 0.054(8) 0.073(9) 0.083(10) -0.006(8) -0.004(8) -0.016(8)
F1A 0.087(6) 0.060(5) 0.154(8) -0.001(5) 0.018(6) 0.004(4)
F1B 0.116(8) 0.167(10) 0.084(6) -0.020(6) 0.000(6) -0.025(8)
F1C 0.073(5) 0.057(4) 0.160(8) -0.012(5) 0.010(5) 0.001(4)
F1D 0.112(7) 0.120(7) 0.071(5) 0.006(5) 0.022(5) -0.003(6)
F2A 0.087(6) 0.060(5) 0.154(8) -0.001(5) 0.018(6) 0.004(4)
F2B 0.116(8) 0.167(10) 0.084(6) -0.020(6) 0.000(6) -0.025(8)
F2C 0.073(5) 0.057(4) 0.160(8) -0.012(5) 0.010(5) 0.001(4)
F2D 0.112(7) 0.120(7) 0.071(5) 0.006(5) 0.022(5) -0.003(6)
O1A 0.049(2) 0.079(3) 0.075(3) 0.005(2) -0.011(2) -0.006(2)
O1B 0.049(2) 0.079(3) 0.075(3) 0.005(2) -0.011(2) -0.006(2)
O1C 0.049(2) 0.079(3) 0.075(3) 0.005(2) -0.011(2) -0.006(2)
O1D 0.049(2) 0.079(3) 0.075(3) 0.005(2) -0.011(2) -0.006(2)
O2A 0.049(2) 0.079(3) 0.075(3) 0.005(2) -0.011(2) -0.006(2)
O2B 0.049(2) 0.079(3) 0.075(3) 0.005(2) -0.011(2) -0.006(2)
O2C 0.049(2) 0.079(3) 0.075(3) 0.005(2) -0.011(2) -0.006(2)
O2D 0.049(2) 0.079(3) 0.075(3) 0.005(2) -0.011(2) -0.006(2)
C6A 0.052(4) 0.056(4) 0.087(6) -0.011(4) 0.003(4) -0.003(3)
C1A 0.052(4) 0.056(4) 0.087(6) -0.011(4) 0.003(4) -0.003(3)
C2A 0.052(4) 0.056(4) 0.087(6) -0.011(4) 0.003(4) -0.003(3)
C3A 0.052(4) 0.056(4) 0.087(6) -0.011(4) 0.003(4) -0.003(3)
C4A 0.052(4) 0.056(4) 0.087(6) -0.011(4) 0.003(4) -0.003(3)
C5A 0.052(4) 0.056(4) 0.087(6) -0.011(4) 0.003(4) -0.003(3)
C6B 0.067(5) 0.127(6) 0.085(5) -0.025(5) -0.017(5) 0.013(5)
C1B 0.067(5) 0.127(6) 0.085(5) -0.025(5) -0.017(5) 0.013(5)
C2B 0.067(5) 0.127(6) 0.085(5) -0.025(5) -0.017(5) 0.013(5)
C3B 0.067(5) 0.127(6) 0.085(5) -0.025(5) -0.017(5) 0.013(5)
C4B 0.067(5) 0.127(6) 0.085(5) -0.025(5) -0.017(5) 0.013(5)
C5B 0.067(5) 0.127(6) 0.085(5) -0.025(5) -0.017(5) 0.013(5)
C6C 0.073(5) 0.041(3) 0.088(6) -0.002(4) -0.014(4) -0.004(4)
C5C 0.073(5) 0.041(3) 0.088(6) -0.002(4) -0.014(4) -0.004(4)
C4C 0.073(5) 0.041(3) 0.088(6) -0.002(4) -0.014(4) -0.004(4)
C3C 0.073(5) 0.041(3) 0.088(6) -0.002(4) -0.014(4) -0.004(4)
C2C 0.073(5) 0.041(3) 0.088(6) -0.002(4) -0.014(4) -0.004(4)
C1C 0.073(5) 0.041(3) 0.088(6) -0.002(4) -0.014(4) -0.004(4)
C6D 0.066(5) 0.071(4) 0.080(5) 0.010(4) -0.002(4) 0.005(4)
C5D 0.066(5) 0.071(4) 0.080(5) 0.010(4) -0.002(4) 0.005(4)
C4D 0.066(5) 0.071(4) 0.080(5) 0.010(4) -0.002(4) 0.005(4)
C3D 0.066(5) 0.071(4) 0.080(5) 0.010(4) -0.002(4) 0.005(4)
C2D 0.066(5) 0.071(4) 0.080(5) 0.010(4) -0.002(4) 0.005(4)
C1D 0.066(5) 0.071(4) 0.080(5) 0.010(4) -0.002(4) 0.005(4)
C7A 0.043(4) 0.050(4) 0.081(5) 0.008(3) 0.005(4) 0.003(3)
C7B 0.052(4) 0.079(5) 0.067(5) 0.014(4) -0.015(4) 0.005(4)
C7C 0.040(3) 0.039(3) 0.077(5) -0.002(3) -0.012(4) 0.003(3)
C7D 0.047(3) 0.051(3) 0.071(4) -0.005(3) -0.021(3) 0.006(3)
C8A 0.043(4) 0.050(4) 0.081(5) 0.008(3) 0.005(4) 0.003(3)
C8B 0.052(4) 0.079(5) 0.067(5) 0.014(4) -0.015(4) 0.005(4)
C8C 0.040(3) 0.039(3) 0.077(5) -0.002(3) -0.012(4) 0.003(3)
C8D 0.047(3) 0.051(3) 0.071(4) -0.005(3) -0.021(3) 0.006(3)
C9A 0.043(4) 0.050(4) 0.081(5) 0.008(3) 0.005(4) 0.003(3)
C9B 0.052(4) 0.079(5) 0.067(5) 0.014(4) -0.015(4) 0.005(4)
C9C 0.040(3) 0.039(3) 0.077(5) -0.002(3) -0.012(4) 0.003(3)
C9D 0.047(3) 0.051(3) 0.071(4) -0.005(3) -0.021(3) 0.006(3)
C10A 0.043(4) 0.050(4) 0.081(5) 0.008(3) 0.005(4) 0.003(3)
C10B 0.052(4) 0.079(5) 0.067(5) 0.014(4) -0.015(4) 0.005(4)
C10C 0.040(3) 0.039(3) 0.077(5) -0.002(3) -0.012(4) 0.003(3)
C10D 0.047(3) 0.051(3) 0.071(4) -0.005(3) -0.021(3) 0.006(3)
C11A 0.043(4) 0.050(4) 0.081(5) 0.008(3) 0.005(4) 0.003(3)
C11B 0.052(4) 0.079(5) 0.067(5) 0.014(4) -0.015(4) 0.005(4)
C11C 0.040(3) 0.039(3) 0.077(5) -0.002(3) -0.012(4) 0.003(3)
C11D 0.047(3) 0.051(3) 0.071(4) -0.005(3) -0.021(3) 0.006(3)
C12A 0.043(4) 0.050(4) 0.081(5) 0.008(3) 0.005(4) 0.003(3)
C12B 0.052(4) 0.079(5) 0.067(5) 0.014(4) -0.015(4) 0.005(4)
C12C 0.040(3) 0.039(3) 0.077(5) -0.002(3) -0.012(4) 0.003(3)
C12D 0.047(3) 0.051(3) 0.071(4) -0.005(3) -0.021(3) 0.006(3)
C13A 0.074(6) 0.049(5) 0.089(7) -0.008(5) -0.025(6) 0.007(4)
C13B 0.074(6) 0.049(5) 0.089(7) -0.008(5) -0.025(6) 0.007(4)
C13C 0.074(6) 0.049(5) 0.089(7) -0.008(5) -0.025(6) 0.007(4)
C13D 0.074(6) 0.049(5) 0.089(7) -0.008(5) -0.025(6) 0.007(4)
C14A 0.049(5) 0.057(5) 0.091(7) 0.005(5) -0.015(5) 0.006(4)
C14B 0.049(5) 0.057(5) 0.091(7) 0.005(5) -0.015(5) 0.006(4)
C14C 0.049(5) 0.057(5) 0.091(7) 0.005(5) -0.015(5) 0.006(4)
C14D 0.049(5) 0.057(5) 0.091(7) 0.005(5) -0.015(5) 0.006(4)
C15A 0.192(15) 0.167(13) 0.247(16) -0.022(12) 0.030(13) -0.064(12)
C15B 0.082(5) 0.070(4) 0.096(5) 0.017(4) -0.008(4) 0.011(4)
C15C 0.205(19) 0.187(16) 0.226(19) -0.019(15) -0.037(16) 0.027(15)
C15D 0.121(9) 0.062(5) 0.104(8) -0.025(5) -0.001(7) -0.005(6)
C16A 0.192(15) 0.167(13) 0.247(16) -0.022(12) 0.030(13) -0.064(12)
C16B 0.082(5) 0.070(4) 0.096(5) 0.017(4) -0.008(4) 0.011(4)
C16C 0.205(19) 0.187(16) 0.226(19) -0.019(15) -0.037(16) 0.027(15)
C16D 0.121(9) 0.062(5) 0.104(8) -0.025(5) -0.001(7) -0.005(6)
C17A 0.192(15) 0.167(13) 0.247(16) -0.022(12) 0.030(13) -0.064(12)
C17B 0.082(5) 0.070(4) 0.096(5) 0.017(4) -0.008(4) 0.011(4)
C17C 0.205(19) 0.187(16) 0.226(19) -0.019(15) -0.037(16) 0.027(15)
C17D 0.121(9) 0.062(5) 0.104(8) -0.025(5) -0.001(7) -0.005(6)
C18A 0.192(15) 0.167(13) 0.247(16) -0.022(12) 0.030(13) -0.064(12)
C18B 0.082(5) 0.070(4) 0.096(5) 0.017(4) -0.008(4) 0.011(4)
C18C 0.205(19) 0.187(16) 0.226(19) -0.019(15) -0.037(16) 0.027(15)
C18D 0.121(9) 0.062(5) 0.104(8) -0.025(5) -0.001(7) -0.005(6)
C19A 0.192(15) 0.167(13) 0.247(16) -0.022(12) 0.030(13) -0.064(12)
C19B 0.082(5) 0.070(4) 0.096(5) 0.017(4) -0.008(4) 0.011(4)
C19D 0.121(9) 0.062(5) 0.104(8) -0.025(5) -0.001(7) -0.005(6)
F1E 0.074(5) 0.070(5) 0.168(9) 0.018(5) 0.013(6) -0.012(4)
F1F 0.210(13) 0.107(7) 0.103(7) 0.006(6) -0.047(8) -0.019(8)
F1G 0.078(5) 0.082(5) 0.144(8) 0.024(5) -0.010(6) 0.006(5)
F1H 0.099(6) 0.138(8) 0.061(5) 0.008(5) 0.011(5) -0.001(6)
F2E 0.074(5) 0.070(5) 0.168(9) 0.018(5) 0.013(6) -0.012(4)
F2F 0.210(13) 0.107(7) 0.103(7) 0.006(6) -0.047(8) -0.019(8)
F2G 0.078(5) 0.082(5) 0.144(8) 0.024(5) -0.010(6) 0.006(5)
F2H 0.099(6) 0.138(8) 0.061(5) 0.008(5) 0.011(5) -0.001(6)
O1E 0.072(3) 0.047(2) 0.072(3) -0.006(2) 0.005(2) 0.001(2)
O1F 0.072(3) 0.047(2) 0.072(3) -0.006(2) 0.005(2) 0.001(2)
O1G 0.072(3) 0.047(2) 0.072(3) -0.006(2) 0.005(2) 0.001(2)
O1H 0.072(3) 0.047(2) 0.072(3) -0.006(2) 0.005(2) 0.001(2)
O2E 0.072(3) 0.047(2) 0.072(3) -0.006(2) 0.005(2) 0.001(2)
O2F 0.072(3) 0.047(2) 0.072(3) -0.006(2) 0.005(2) 0.001(2)
O2G 0.072(3) 0.047(2) 0.072(3) -0.006(2) 0.005(2) 0.001(2)
O2H 0.072(3) 0.047(2) 0.072(3) -0.006(2) 0.005(2) 0.001(2)
C6E 0.062(4) 0.063(5) 0.087(6) 0.003(4) 0.004(4) 0.001(4)
C1E 0.062(4) 0.063(5) 0.087(6) 0.003(4) 0.004(4) 0.001(4)
C2E 0.062(4) 0.063(5) 0.087(6) 0.003(4) 0.004(4) 0.001(4)
C3E 0.062(4) 0.063(5) 0.087(6) 0.003(4) 0.004(4) 0.001(4)
C4E 0.062(4) 0.063(5) 0.087(6) 0.003(4) 0.004(4) 0.001(4)
C5E 0.062(4) 0.063(5) 0.087(6) 0.003(4) 0.004(4) 0.001(4)
C6F 0.117(6) 0.065(4) 0.080(5) -0.001(4) -0.015(5) 0.007(5)
C5F 0.117(6) 0.065(4) 0.080(5) -0.001(4) -0.015(5) 0.007(5)
C4F 0.117(6) 0.065(4) 0.080(5) -0.001(4) -0.015(5) 0.007(5)
C3F 0.117(6) 0.065(4) 0.080(5) -0.001(4) -0.015(5) 0.007(5)
C2F 0.117(6) 0.065(4) 0.080(5) -0.001(4) -0.015(5) 0.007(5)
C1F 0.117(6) 0.065(4) 0.080(5) -0.001(4) -0.015(5) 0.007(5)
C6G 0.065(4) 0.067(5) 0.080(5) -0.002(4) 0.002(4) -0.013(4)
C5G 0.065(4) 0.067(5) 0.080(5) -0.002(4) 0.002(4) -0.013(4)
C4G 0.065(4) 0.067(5) 0.080(5) -0.002(4) 0.002(4) -0.013(4)
C3G 0.065(4) 0.067(5) 0.080(5) -0.002(4) 0.002(4) -0.013(4)
C2G 0.065(4) 0.067(5) 0.080(5) -0.002(4) 0.002(4) -0.013(4)
C1G 0.065(4) 0.067(5) 0.080(5) -0.002(4) 0.002(4) -0.013(4)
C6H 0.078(5) 0.052(4) 0.061(4) -0.004(4) 0.006(4) 0.009(4)
C1H 0.078(5) 0.052(4) 0.061(4) -0.004(4) 0.006(4) 0.009(4)
C2H 0.078(5) 0.052(4) 0.061(4) -0.004(4) 0.006(4) 0.009(4)
C3H 0.078(5) 0.052(4) 0.061(4) -0.004(4) 0.006(4) 0.009(4)
C4H 0.078(5) 0.052(4) 0.061(4) -0.004(4) 0.006(4) 0.009(4)
C5H 0.078(5) 0.052(4) 0.061(4) -0.004(4) 0.006(4) 0.009(4)
C7E 0.049(4) 0.052(4) 0.071(5) -0.011(3) -0.006(4) 0.015(3)
C7F 0.070(5) 0.053(4) 0.071(5) -0.017(4) 0.020(4) -0.010(4)
C7G 0.056(4) 0.044(4) 0.072(4) -0.011(3) 0.013(4) -0.012(3)
C7H 0.055(4) 0.063(4) 0.068(5) -0.017(4) -0.015(4) 0.014(4)
C8E 0.049(4) 0.052(4) 0.071(5) -0.011(3) -0.006(4) 0.015(3)
C8F 0.070(5) 0.053(4) 0.071(5) -0.017(4) 0.020(4) -0.010(4)
C8G 0.056(4) 0.044(4) 0.072(4) -0.011(3) 0.013(4) -0.012(3)
C8H 0.055(4) 0.063(4) 0.068(5) -0.017(4) -0.015(4) 0.014(4)
C9E 0.049(4) 0.052(4) 0.071(5) -0.011(3) -0.006(4) 0.015(3)
C9F 0.070(5) 0.053(4) 0.071(5) -0.017(4) 0.020(4) -0.010(4)
C9G 0.056(4) 0.044(4) 0.072(4) -0.011(3) 0.013(4) -0.012(3)
C9H 0.055(4) 0.063(4) 0.068(5) -0.017(4) -0.015(4) 0.014(4)
C10E 0.049(4) 0.052(4) 0.071(5) -0.011(3) -0.006(4) 0.015(3)
C10F 0.070(5) 0.053(4) 0.071(5) -0.017(4) 0.020(4) -0.010(4)
C10G 0.056(4) 0.044(4) 0.072(4) -0.011(3) 0.013(4) -0.012(3)
C10H 0.055(4) 0.063(4) 0.068(5) -0.017(4) -0.015(4) 0.014(4)
C11E 0.049(4) 0.052(4) 0.071(5) -0.011(3) -0.006(4) 0.015(3)
C11F 0.070(5) 0.053(4) 0.071(5) -0.017(4) 0.020(4) -0.010(4)
C11G 0.056(4) 0.044(4) 0.072(4) -0.011(3) 0.013(4) -0.012(3)
C11H 0.055(4) 0.063(4) 0.068(5) -0.017(4) -0.015(4) 0.014(4)
C12E 0.049(4) 0.052(4) 0.071(5) -0.011(3) -0.006(4) 0.015(3)
C12F 0.070(5) 0.053(4) 0.071(5) -0.017(4) 0.020(4) -0.010(4)
C12G 0.056(4) 0.044(4) 0.072(4) -0.011(3) 0.013(4) -0.012(3)
C12H 0.055(4) 0.063(4) 0.068(5) -0.017(4) -0.015(4) 0.014(4)
C13E 0.068(6) 0.052(5) 0.086(7) -0.007(5) -0.009(6) -0.008(5)
C13F 0.068(6) 0.052(5) 0.086(7) -0.007(5) -0.009(6) -0.008(5)
C13G 0.068(6) 0.052(5) 0.086(7) -0.007(5) -0.009(6) -0.008(5)
C13H 0.068(6) 0.052(5) 0.086(7) -0.007(5) -0.009(6) -0.008(5)
C14E 0.062(5) 0.066(5) 0.087(6) -0.020(4) 0.019(5) -0.003(4)
C14F 0.062(5) 0.066(5) 0.087(6) -0.020(4) 0.019(5) -0.003(4)
C14G 0.062(5) 0.066(5) 0.087(6) -0.020(4) 0.019(5) -0.003(4)
C14H 0.062(5) 0.066(5) 0.087(6) -0.020(4) 0.019(5) -0.003(4)
C15E 0.081(6) 0.099(6) 0.104(7) -0.027(6) 0.003(6) 0.005(5)
C15F 0.173(14) 0.132(10) 0.148(10) -0.038(9) 0.034(11) 0.044(10)
C15G 0.074(6) 0.116(7) 0.107(7) -0.014(6) -0.009(6) -0.007(6)
C15H 0.133(11) 0.176(12) 0.159(11) -0.022(10) 0.018(10) 0.042(10)
C16E 0.081(6) 0.099(6) 0.104(7) -0.027(6) 0.003(6) 0.005(5)
C16F 0.173(14) 0.132(10) 0.148(10) -0.038(9) 0.034(11) 0.044(10)
C16G 0.074(6) 0.116(7) 0.107(7) -0.014(6) -0.009(6) -0.007(6)
C16H 0.133(11) 0.176(12) 0.159(11) -0.022(10) 0.018(10) 0.042(10)
C17E 0.081(6) 0.099(6) 0.104(7) -0.027(6) 0.003(6) 0.005(5)
C17F 0.173(14) 0.132(10) 0.148(10) -0.038(9) 0.034(11) 0.044(10)
C17G 0.074(6) 0.116(7) 0.107(7) -0.014(6) -0.009(6) -0.007(6)
C17H 0.133(11) 0.176(12) 0.159(11) -0.022(10) 0.018(10) 0.042(10)
C18E 0.081(6) 0.099(6) 0.104(7) -0.027(6) 0.003(6) 0.005(5)
C18F 0.173(14) 0.132(10) 0.148(10) -0.038(9) 0.034(11) 0.044(10)
C18G 0.074(6) 0.116(7) 0.107(7) -0.014(6) -0.009(6) -0.007(6)
C18H 0.133(11) 0.176(12) 0.159(11) -0.022(10) 0.018(10) 0.042(10)
C19E 0.081(6) 0.099(6) 0.104(7) -0.027(6) 0.003(6) 0.005(5)
C19F 0.173(14) 0.132(10) 0.148(10) -0.038(9) 0.034(11) 0.044(10)
C19G 0.074(6) 0.116(7) 0.107(7) -0.014(6) -0.009(6) -0.007(6)
N1S 0.167(11) 0.119(9) 0.190(11) -0.010(10) -0.011(9) -0.010(10)
C1S 0.167(11) 0.119(9) 0.190(11) -0.010(10) -0.011(9) -0.010(10)
C2S 0.167(11) 0.119(9) 0.190(11) -0.010(10) -0.011(9) -0.010(10)
N2S 0.121(9) 0.135(9) 0.153(9) 0.011(8) 0.011(9) -0.018(9)
C3S 0.121(9) 0.135(9) 0.153(9) 0.011(8) 0.011(9) -0.018(9)
C4S 0.121(9) 0.135(9) 0.153(9) 0.011(8) 0.011(9) -0.018(9)
N100 0.062(3) 0.095(4) 0.123(5) 0.004(3) 0.000(3) -0.003(3)
C101 0.062(3) 0.095(4) 0.123(5) 0.004(3) 0.000(3) -0.003(3)
C102 0.062(3) 0.095(4) 0.123(5) 0.004(3) 0.000(3) -0.003(3)
C103 0.062(3) 0.095(4) 0.123(5) 0.004(3) 0.000(3) -0.003(3)
C104 0.062(3) 0.095(4) 0.123(5) 0.004(3) 0.000(3) -0.003(3)
C105 0.062(3) 0.095(4) 0.123(5) 0.004(3) 0.000(3) -0.003(3)
C106 0.062(3) 0.095(4) 0.123(5) 0.004(3) 0.000(3) -0.003(3)
C107 0.062(3) 0.095(4) 0.123(5) 0.004(3) 0.000(3) -0.003(3)
C108 0.062(3) 0.095(4) 0.123(5) 0.004(3) 0.000(3) -0.003(3)
C109 0.062(3) 0.095(4) 0.123(5) 0.004(3) 0.000(3) -0.003(3)
C110 0.062(3) 0.095(4) 0.123(5) 0.004(3) 0.000(3) -0.003(3)
C111 0.062(3) 0.095(4) 0.123(5) 0.004(3) 0.000(3) -0.003(3)
C112 0.062(3) 0.095(4) 0.123(5) 0.004(3) 0.000(3) -0.003(3)
C113 0.062(3) 0.095(4) 0.123(5) 0.004(3) 0.000(3) -0.003(3)
C114 0.062(3) 0.095(4) 0.123(5) 0.004(3) 0.000(3) -0.003(3)
C115 0.062(3) 0.095(4) 0.123(5) 0.004(3) 0.000(3) -0.003(3)
C116 0.062(3) 0.095(4) 0.123(5) 0.004(3) 0.000(3) -0.003(3)
N200 0.066(3) 0.064(3) 0.112(4) -0.004(3) -0.002(3) 0.006(2)
C201 0.066(3) 0.064(3) 0.112(4) -0.004(3) -0.002(3) 0.006(2)
C202 0.066(3) 0.064(3) 0.112(4) -0.004(3) -0.002(3) 0.006(2)
C203 0.066(3) 0.064(3) 0.112(4) -0.004(3) -0.002(3) 0.006(2)
C204 0.066(3) 0.064(3) 0.112(4) -0.004(3) -0.002(3) 0.006(2)
C205 0.066(3) 0.064(3) 0.112(4) -0.004(3) -0.002(3) 0.006(2)
C206 0.066(3) 0.064(3) 0.112(4) -0.004(3) -0.002(3) 0.006(2)
C207 0.066(3) 0.064(3) 0.112(4) -0.004(3) -0.002(3) 0.006(2)
C208 0.066(3) 0.064(3) 0.112(4) -0.004(3) -0.002(3) 0.006(2)
C209 0.066(3) 0.064(3) 0.112(4) -0.004(3) -0.002(3) 0.006(2)
C210 0.066(3) 0.064(3) 0.112(4) -0.004(3) -0.002(3) 0.006(2)
C211 0.066(3) 0.064(3) 0.112(4) -0.004(3) -0.002(3) 0.006(2)
C212 0.066(3) 0.064(3) 0.112(4) -0.004(3) -0.002(3) 0.006(2)
C213 0.066(3) 0.064(3) 0.112(4) -0.004(3) -0.002(3) 0.006(2)
C214 0.066(3) 0.064(3) 0.112(4) -0.004(3) -0.002(3) 0.006(2)
C215 0.066(3) 0.064(3) 0.112(4) -0.004(3) -0.002(3) 0.006(2)
C216 0.066(3) 0.064(3) 0.112(4) -0.004(3) -0.002(3) 0.006(2)

loop_
_atom_type_symbol
_atom_type_description
_atom_type_scat_dispersion_real
_atom_type_scat_dispersion_imag
_atom_type_scat_source
C C 0.0181 0.0091 'International Tables Vol C Tables 4.2.6.8 and 6.1.1.4'
H H 0.0000 0.0000 'International Tables Vol C Tables 4.2.6.8 and 6.1.1.4'
F F 0.0727 0.0534 'International Tables Vol C Tables 4.2.6.8 and 6.1.1.4'
N N 0.0311 0.0180 'International Tables Vol C Tables 4.2.6.8 and 6.1.1.4'
O O 0.0492 0.0322 'International Tables Vol C Tables 4.2.6.8 and 6.1.1.4'
S S 0.3331 0.5567 'International Tables Vol C Tables 4.2.6.8 and 6.1.1.4'

loop_
_geom_angle_atom_site_label_1
_geom_angle_atom_site_label_2
_geom_angle_atom_site_label_3
_geom_angle
_geom_angle_site_symmetry_1
_geom_angle_site_symmetry_3
_geom_angle_publ_flag
O1 S1 C1 102.8(10) . . ?
O2 S1 O1 107.0(7) . . ?
O2 S1 C1 111.4(10) . . ?
O3 S1 O1 107.3(8) . . ?
O3 S1 O2 118.8(9) . . ?
O3 S1 C1 108.3(10) . . ?
S1 C1 H1I 109.5 . . ?
S1 C1 H1J 109.5 . . ?
S1 C1 H1K 109.5 . . ?
H1I C1 H1J 109.5 . . ?
H1I C1 H1K 109.5 . . ?
H1J C1 H1K 109.5 . . ?
O4 S2 O5 105.3(8) . . ?
O4 S2 O6 117.5(10) . . ?
O4 S2 C2 113.7(10) . . ?
O5 S2 C2 102.5(11) . . ?
O6 S2 O5 103.6(8) . . ?
O6 S2 C2 112.3(10) . . ?
S2 C2 H2A 109.5 . . ?
S2 C2 H2B 109.5 . . ?
S2 C2 H2C 109.5 . . ?
H2A C2 H2B 109.5 . . ?
H2A C2 H2C 109.5 . . ?
H2B C2 H2C 109.5 . . ?
C13A O1A C12A 117.5(14) . . ?
C12B O1B C13B 118.2(13) . . ?
C13C O1C C12C 113.4(14) . . ?
C13D O1D C12D 115.8(14) . . ?
C8B O2A C13A 116.0(14) . . ?
C8C O2B C13B 117.3(13) . . ?
C8D O2C C13C 109.3(14) . . ?
C13D O2D C8A 116.6(13) . . ?
C1A C6A C5A 120.0 . . ?
C1A C6A C7A 119.3(9) . . ?
C5A C6A C7A 120.6(9) . . ?
C6A C1A H1A 120.0 . . ?
C6A C1A C2A 120.0 . . ?
C2A C1A H1A 120.0 . . ?
F1A C2A C1A 123.1(9) . . ?
F1A C2A C3A 116.9(9) . . ?
C3A C2A C1A 120.0 . . ?
C2A C3A H3A 120.0 . . ?
C2A C3A C4A 120.0 . . ?
C4A C3A H3A 120.0 . . ?
F2A C4A C3A 119.3(9) . . ?
F2A C4A C5A 120.7(9) . . ?
C5A C4A C3A 120.0 . . ?
C6A C5A H5A 120.0 . . ?
C4A C5A C6A 120.0 . . ?
C4A C5A H5A 120.0 . . ?
C1B C6B C5B 120.0 . . ?
C1B C6B C7B 122.1(12) . . ?
C5B C6B C7B 117.9(12) . . ?
C6B C1B H1B 120.0 . . ?
C2B C1B C6B 120.0 . . ?
C2B C1B H1B 120.0 . . ?
C1B C2B F1B 120.0(12) . . ?
C1B C2B C3B 120.0 . . ?
C3B C2B F1B 119.4(12) . . ?
C2B C3B H3B 120.0 . . ?
C4B C3B C2B 120.0 . . ?
C4B C3B H3B 120.0 . . ?
F2B C4B C3B 116.2(13) . . ?
F2B C4B C5B 123.6(13) . . ?
C3B C4B C5B 120.0 . . ?
C6B C5B H5B 120.0 . . ?
C4B C5B C6B 120.0 . . ?
C4B C5B H5B 120.0 . . ?
C5C C6C C1C 120.0 . . ?
C5C C6C C7C 119.5(9) . . ?
C1C C6C C7C 120.4(9) . . ?
C6C C5C H5C 120.0 . . ?
C4C C5C C6C 120.0 . . ?
C4C C5C H5C 120.0 . . ?
F2C C4C C5C 119.1(8) . . ?
F2C C4C C3C 120.9(8) . . ?
C5C C4C C3C 120.0 . . ?
C4C C3C H3C 120.0 . . ?
C4C C3C C2C 120.0 . . ?
C2C C3C H3C 120.0 . . ?
F1C C2C C3C 118.4(9) . . ?
F1C C2C C1C 121.6(9) . . ?
C1C C2C C3C 120.0 . . ?
C6C C1C H1C 120.0 . . ?
C2C C1C C6C 120.0 . . ?
C2C C1C H1C 120.0 . . ?
C5D C6D C1D 120.0 . . ?
C5D C6D C7D 120.6(10) . . ?
C1D C6D C7D 119.3(10) . . ?
C6D C5D H5D 120.0 . . ?
C4D C5D C6D 120.0 . . ?
C4D C5D H5D 120.0 . . ?
F2D C4D C5D 121.5(10) . . ?
F2D C4D C3D 118.4(10) . . ?
C5D C4D C3D 120.0 . . ?
C4D C3D H3D 120.0 . . ?
C4D C3D C2D 120.0 . . ?
C2D C3D H3D 120.0 . . ?
F1D C2D C3D 118.5(10) . . ?
F1D C2D C1D 121.4(10) . . ?
C1D C2D C3D 120.0 . . ?
C6D C1D H1D 120.0 . . ?
C2D C1D C6D 120.0 . . ?
C2D C1D H1D 120.0 . . ?
C8A C7A C6A 124.9(16) . . ?
C8A C7A C12A 115.7(15) . . ?
C12A C7A C6A 119.3(15) . . ?
C8B C7B C6B 121.8(16) . . ?
C12B C7B C6B 120.8(17) . . ?
C12B C7B C8B 117.3(18) . . ?
C8C C7C C6C 119.0(14) . . ?
C12C C7C C6C 125.6(15) . . ?
C12C C7C C8C 115.4(12) . . ?
C8D C7D C6D 120.2(16) . . ?
C8D C7D C12D 117.0(15) . . ?
C12D C7D C6D 122.5(14) . . ?
C7A C8A O2D 117.5(14) . . ?
C7A C8A C9A 126.8(17) . . ?
C9A C8A O2D 115.4(16) . . ?
O2A C8B C7B 114.8(17) . . ?
C9B C8B O2A 124.1(18) . . ?
C9B C8B C7B 121.0(18) . . ?
O2B C8C C7C 118.2(13) . . ?
O2B C8C C9C 119.6(15) . . ?
C9C C8C C7C 122.0(15) . . ?
C7D C8D O2C 115.7(15) . . ?
C7D C8D C9D 126.2(17) . . ?
C9D C8D O2C 118.1(15) . . ?
C8A C9A C10A 112.4(17) . . ?
C8A C9A C14D 122.8(17) . . ?
C10A C9A C14D 124.7(15) . . ?
C8B C9B C10B 119.2(19) . . ?
C8B C9B C14A 117.5(18) . . ?
C10B C9B C14A 123.2(19) . . ?
C8C C9C C10C 115.5(16) . . ?
C8C C9C C14B 120.3(15) . . ?
C10C C9C C14B 123.9(14) . . ?
C8D C9D C10D 114.7(15) . . ?
C8D C9D C14C 124.9(17) . . ?
C10D C9D C14C 120.2(15) . . ?
C9A C10A H10A 117.6 . . ?
C11A C10A C9A 124.8(15) . . ?
C11A C10A H10A 117.6 . . ?
C9B C10B H10B 118.5 . . ?
C11B C10B C9B 123(2) . . ?
C11B C10B H10B 118.5 . . ?
C9C C10C H10C 118.3 . . ?
C11C C10C C9C 123.4(14) . . ?
C11C C10C H10C 118.3 . . ?
C9D C10D H10D 118.9 . . ?
C11D C10D C9D 122.2(16) . . ?
C11D C10D H10D 118.9 . . ?
C10A C11A C14A 121.3(15) . . ?
C12A C11A C10A 118.2(18) . . ?
C12A C11A C14A 120.5(18) . . ?
C10B C11B C12B 119.9(19) . . ?
C10B C11B C14B 123.1(18) . . ?
C12B C11B C14B 116.9(17) . . ?
C10C C11C C14C 121.3(14) . . ?
C12C C11C C10C 115.3(15) . . ?
C12C C11C C14C 123.4(16) . . ?
C10D C11D C14D 120.3(15) . . ?
C12D C11D C10D 116.2(17) . . ?
C12D C11D C14D 123.3(15) . . ?
O1A C12A C7A 117.6(14) . . ?
C11A C12A O1A 120.3(17) . . ?
C11A C12A C7A 121.9(18) . . ?
C7B C12B O1B 117.7(17) . . ?
C11B C12B O1B 122.9(17) . . ?
C11B C12B C7B 119.4(18) . . ?
C7C C12C O1C 115.4(13) . . ?
C7C C12C C11C 128.3(17) . . ?
C11C C12C O1C 116.2(15) . . ?
O1D C12D C7D 117.7(14) . . ?
O1D C12D C11D 118.7(16) . . ?
C11D C12D C7D 123.6(15) . . ?
O1A C13A O2A 108.9(14) . . ?
O1A C13A H13A 109.9 . . ?
O1A C13A H13B 109.9 . . ?
O2A C13A H13A 109.9 . . ?
O2A C13A H13B 109.9 . . ?
H13A C13A H13B 108.3 . . ?
O1B C13B H13C 108.8 . . ?
O1B C13B H13D 108.8 . . ?
O2B C13B O1B 114.0(14) . . ?
O2B C13B H13C 108.7 . . ?
O2B C13B H13D 108.7 . . ?
H13C C13B H13D 107.7 . . ?
O1C C13C H13E 109.9 . . ?
O1C C13C H13F 109.8 . . ?
O2C C13C O1C 109.2(13) . . ?
O2C C13C H13E 109.8 . . ?
O2C C13C H13F 109.8 . . ?
H13E C13C H13F 108.3 . . ?
O1D C13D O2D 114.1(14) . . ?
O1D C13D H13G 108.7 . . ?
O1D C13D H13H 108.7 . . ?
O2D C13D H13G 108.7 . . ?
O2D C13D H13H 108.7 . . ?
H13G C13D H13H 107.6 . . ?
C9B C14A C11A 107.9(15) . . ?
C9B C14A H14A 107.7 . . ?
C9B C14A C15A 115(2) . . ?
C11A C14A H14A 107.7 . . ?
C11A C14A C15A 111(2) . . ?
C15A C14A H14A 107.7 . . ?
C9C C14B H14B 107.8 . . ?
C9C C14B C15B 108.4(16) . . ?
C11B C14B C9C 110.6(15) . . ?
C11B C14B H14B 107.8 . . ?
C11B C14B C15B 114.1(17) . . ?
C15B C14B H14B 107.8 . . ?
C9D C14C C11C 107.3(14) . . ?
C9D C14C H14C 106.0 . . ?
C9D C14C C15C 113(2) . . ?
C11C C14C H14C 106.0 . . ?
C11C C14C C15C 117.7(19) . . ?
C15C C14C H14C 106.1 . . ?
C9A C14D H14D 107.3 . . ?
C11D C14D C9A 107.7(15) . . ?
C11D C14D H14D 107.3 . . ?
C11D C14D C15D 113.6(17) . . ?
C15D C14D C9A 113.4(17) . . ?
C15D C14D H14D 107.3 . . ?
C14A C15A H15A 105.2 . . ?
C14A C15A H15B 105.2 . . ?
H15A C15A H15B 105.9 . . ?
C16A C15A C14A 128(3) . . ?
C16A C15A H15A 105.2 . . ?
C16A C15A H15B 105.2 . . ?
C14B C15B H15C 107.8 . . ?
C14B C15B H15D 107.8 . . ?
H15C C15B H15D 107.2 . . ?
C16B C15B C14B 118.0(19) . . ?
C16B C15B H15C 107.8 . . ?
C16B C15B H15D 107.8 . . ?
C14C C15C H15E 108.1 . . ?
C14C C15C H15F 108.2 . . ?
H15E C15C H15F 107.3 . . ?
C16C C15C C14C 117(3) . . ?
C16C C15C H15E 108.1 . . ?
C16C C15C H15F 108.2 . . ?
C14D C15D H15G 108.5 . . ?
C14D C15D H15H 108.5 . . ?
H15G C15D H15H 107.5 . . ?
C16D C15D C14D 115.0(18) . . ?
C16D C15D H15G 108.6 . . ?
C16D C15D H15H 108.5 . . ?
C15A C16A H16A 108.5 . . ?
C15A C16A H16B 108.6 . . ?
H16A C16A H16B 107.6 . . ?
C17A C16A C15A 114.7(14) . . ?
C17A C16A H16A 108.5 . . ?
C17A C16A H16B 108.6 . . ?
C15B C16B H16C 108.7 . . ?
C15B C16B H16D 108.7 . . ?
C15B C16B C17B 114.1(19) . . ?
H16C C16B H16D 107.6 . . ?
C17B C16B H16C 108.7 . . ?
C17B C16B H16D 108.7 . . ?
C15C C16C H16E 108.9 . . ?
C15C C16C H16F 109.0 . . ?
C15C C16C C17C 113.1(14) . . ?
H16E C16C H16F 107.8 . . ?
C17C C16C H16E 109.0 . . ?
C17C C16C H16F 109.0 . . ?
C15D C16D H16G 108.9 . . ?
C15D C16D H16H 109.0 . . ?
C15D C16D C17D 113.2(17) . . ?
H16G C16D H16H 107.7 . . ?
C17D C16D H16G 108.9 . . ?
C17D C16D H16H 108.9 . . ?
C16A C17A H17A 108.8 . . ?
C16A C17A H17B 108.7 . . ?
C16A C17A C18A 114.1(14) . . ?
H17A C17A H17B 107.6 . . ?
C18A C17A H17A 108.8 . . ?
C18A C17A H17B 108.7 . . ?
C16B C17B H17C 108.7 . . ?
C16B C17B H17D 108.7 . . ?
C16B C17B C18B 114.1(17) . . ?
H17C C17B H17D 107.6 . . ?
C18B C17B H17C 108.7 . . ?
C18B C17B H17D 108.7 . . ?
C16C C17C H17E 109.3 . . ?
C16C C17C H17F 109.5 . . ?
C16C C17C C18C 111.1(14) . . ?
H17E C17C H17F 108.0 . . ?
C18C C17C H17E 109.3 . . ?
C18C C17C H17F 109.6 . . ?
C16D C17D H17G 107.7 . . ?
C16D C17D H17H 107.7 . . ?
H17G C17D H17H 107.1 . . ?
C18D C17D C16D 118.3(18) . . ?
C18D C17D H17G 107.7 . . ?
C18D C17D H17H 107.7 . . ?
C17A C18A H18A 108.6 . . ?
C17A C18A H18B 108.7 . . ?
H18A C18A H18B 107.6 . . ?
C19A C18A C17A 114.5(14) . . ?
C19A C18A H18A 108.5 . . ?
C19A C18A H18B 108.8 . . ?
C17B C18B H18C 109.4 . . ?
C17B C18B H18D 109.4 . . ?
H18C C18B H18D 108.0 . . ?
C19B C18B C17B 111.3(17) . . ?
C19B C18B H18C 109.4 . . ?
C19B C18B H18D 109.4 . . ?
C17C C18C H18E 109.9 . . ?
C17C C18C H18F 109.8 . . ?
C17C C18C H18G 109.6 . . ?
H18E C18C H18F 109.2 . . ?
H18E C18C H18G 109.2 . . ?
H18F C18C H18G 109.2 . . ?
C17D C18D H18H 108.6 . . ?
C17D C18D H18I 108.6 . . ?
C17D C18D C19D 114.5(18) . . ?
H18H C18D H18I 107.6 . . ?
C19D C18D H18H 108.6 . . ?
C19D C18D H18I 108.7 . . ?
C18A C19A H19A 109.6 . . ?
C18A C19A H19B 109.3 . . ?
C18A C19A H19C 109.5 . . ?
H19A C19A H19B 109.5 . . ?
H19A C19A H19C 109.5 . . ?
H19B C19A H19C 109.5 . . ?
C18B C19B H19D 109.5 . . ?
C18B C19B H19E 109.5 . . ?
C18B C19B H19F 109.5 . . ?
H19D C19B H19E 109.5 . . ?
H19D C19B H19F 109.5 . . ?
H19E C19B H19F 109.5 . . ?
C18D C19D H19G 109.5 . . ?
C18D C19D H19H 109.5 . . ?
C18D C19D H19I 109.5 . . ?
H19G C19D H19H 109.5 . . ?
H19G C19D H19I 109.5 . . ?
H19H C19D H19I 109.5 . . ?
C12E O1E C13E 116.4(12) . . ?
C13F O1F C12F 115.8(14) . . ?
C12G O1G C13G 119.0(12) . . ?
C12H O1H C13H 121.8(14) . . ?
C8F O2E C13E 117.2(13) . . ?
C13F O2F C8G 116.6(13) . . ?
C8H O2G C13G 116.5(13) . . ?
C13H O2H C8E 117.2(13) . . ?
C1E C6E C5E 120.0 . . ?
C1E C6E C7E 120.2(9) . . ?
C5E C6E C7E 119.8(9) . . ?
C6E C1E H1E 120.0 . . ?
C2E C1E C6E 120.0 . . ?
C2E C1E H1E 120.0 . . ?
F1E C2E C1E 120.6(9) . . ?
F1E C2E C3E 119.3(9) . . ?
C3E C2E C1E 120.0 . . ?
C2E C3E H3E 120.0 . . ?
C4E C3E C2E 120.0 . . ?
C4E C3E H3E 120.0 . . ?
F2E C4E C3E 119.4(9) . . ?
F2E C4E C5E 120.5(9) . . ?
C3E C4E C5E 120.0 . . ?
C6E C5E H5E 120.0 . . ?
C4E C5E C6E 120.0 . . ?
C4E C5E H5E 120.0 . . ?
C5F C6F C1F 120.0 . . ?
C5F C6F C7F 119.3(12) . . ?
C1F C6F C7F 120.6(12) . . ?
C6F C5F H5F 120.0 . . ?
C4F C5F C6F 120.0 . . ?
C4F C5F H5F 120.0 . . ?
F2F C4F C5F 120.0(14) . . ?
F2F C4F C3F 120.0(14) . . ?
C3F C4F C5F 120.0 . . ?
C4F C3F H3F 120.0 . . ?
C4F C3F C2F 120.0 . . ?
C2F C3F H3F 120.0 . . ?
F1F C2F C3F 121.3(12) . . ?
F1F C2F C1F 118.4(12) . . ?
C1F C2F C3F 120.0 . . ?
C6F C1F H1F 120.0 . . ?
C2F C1F C6F 120.0 . . ?
C2F C1F H1F 120.0 . . ?
C5G C6G C1G 120.0 . . ?
C5G C6G C7G 119.4(10) . . ?
C1G C6G C7G 120.5(10) . . ?
C6G C5G H5G 120.0 . . ?
C4G C5G C6G 120.0 . . ?
C4G C5G H5G 120.0 . . ?
F2G C4G C5G 120.2(10) . . ?
F2G C4G C3G 119.7(10) . . ?
C5G C4G C3G 120.0 . . ?
C4G C3G H3G 120.0 . . ?
C2G C3G C4G 120.0 . . ?
C2G C3G H3G 120.0 . . ?
F1G C2G C3G 120.2(10) . . ?
F1G C2G C1G 119.8(10) . . ?
C1G C2G C3G 120.0 . . ?
C6G C1G H1G 120.0 . . ?
C2G C1G C6G 120.0 . . ?
C2G C1G H1G 120.0 . . ?
C1H C6H C5H 120.0 . . ?
C1H C6H C7H 122.8(10) . . ?
C5H C6H C7H 117.2(10) . . ?
C6H C1H H1H 120.0 . . ?
C2H C1H C6H 120.0 . . ?
C2H C1H H1H 120.0 . . ?
F1H C2H C1H 119.8(9) . . ?
F1H C2H C3H 120.2(9) . . ?
C3H C2H C1H 120.0 . . ?
C2H C3H H3H 120.0 . . ?
C2H C3H C4H 120.0 . . ?
C4H C3H H3H 120.0 . . ?
F2H C4H C3H 119.2(10) . . ?
F2H C4H C5H 120.8(10) . . ?
C5H C4H C3H 120.0 . . ?
C6H C5H H5H 120.0 . . ?
C4H C5H C6H 120.0 . . ?
C4H C5H H5H 120.0 . . ?
C8E C7E C6E 121.3(15) . . ?
C8E C7E C12E 120.8(14) . . ?
C12E C7E C6E 117.8(14) . . ?
C8F C7F C6F 124.9(15) . . ?
C8F C7F C12F 114.4(15) . . ?
C12F C7F C6F 120.6(16) . . ?
C8G C7G C6G 118.3(16) . . ?
C12G C7G C6G 122.8(15) . . ?
C12G C7G C8G 118.9(17) . . ?
C6H C7H C12H 120.6(17) . . ?
C8H C7H C6H 124.1(15) . . ?
C8H C7H C12H 115.3(17) . . ?
C7E C8E O2H 120.3(15) . . ?
C7E C8E C9E 123.0(17) . . ?
C9E C8E O2H 116.6(15) . . ?
O2E C8F C9F 118.1(17) . . ?
C7F C8F O2E 118.1(17) . . ?
C7F C8F C9F 123.8(16) . . ?
C7G C8G O2F 118.1(15) . . ?
C9G C8G O2F 119.0(15) . . ?
C9G C8G C7G 122.8(18) . . ?
C7H C8H O2G 117.5(16) . . ?
C9H C8H O2G 117.4(17) . . ?
C9H C8H C7H 125.1(16) . . ?
C8E C9E C10E 116.9(16) . . ?
C8E C9E C14H 122.2(17) . . ?
C10E C9E C14H 120.8(16) . . ?
C8F C9F C10F 120.7(18) . . ?
C8F C9F C14E 121.9(16) . . ?
C10F C9F C14E 117.4(18) . . ?
C8G C9G C10G 119.0(16) . . ?
C8G C9G C14F 120.4(18) . . ?
C10G C9G C14F 120.6(16) . . ?
C8H C9H C10H 117.9(18) . . ?
C8H C9H C14G 122.4(16) . . ?
C10H C9H C14G 119.5(17) . . ?
C9E C10E H10E 118.7 . . ?
C11E C10E C9E 122.6(17) . . ?
C11E C10E H10E 118.7 . . ?
C9F C10F H10F 120.6 . . ?
C9F C10F C11F 118.7(19) . . ?
C11F C10F H10F 120.6 . . ?
C9G C10G H10G 120.7 . . ?
C9G C10G C11G 118.7(17) . . ?
C11G C10G H10G 120.6 . . ?
C9H C10H H10H 117.9 . . ?
C11H C10H C9H 124.2(18) . . ?
C11H C10H H10H 117.9 . . ?
C10E C11E C12E 116.1(17) . . ?
C10E C11E C14E 122.7(17) . . ?
C12E C11E C14E 121.2(16) . . ?
C10F C11F C14F 125.0(18) . . ?
C12F C11F C10F 117.9(16) . . ?
C12F C11F C14F 117.0(17) . . ?
C10G C11G C14G 120.0(16) . . ?
C12G C11G C10G 120.1(17) . . ?
C12G C11G C14G 119.9(16) . . ?
C10H C11H C12H 116.7(16) . . ?
C10H C11H C14H 127.0(18) . . ?
C12H C11H C14H 116.2(16) . . ?
O1E C12E C7E 122.5(15) . . ?
O1E C12E C11E 117.0(16) . . ?
C7E C12E C11E 120.5(15) . . ?
C7F C12F O1F 115.3(16) . . ?
C11F C12F O1F 120.5(15) . . ?
C11F C12F C7F 124.2(17) . . ?
O1G C12G C11G 119.5(17) . . ?
C7G C12G O1G 120.0(16) . . ?
C7G C12G C11G 120.5(16) . . ?
O1H C12H C7H 120.9(17) . . ?
O1H C12H C11H 118.1(15) . . ?
C7H C12H C11H 120.9(17) . . ?
O1E C13E H13I 109.5 . . ?
O1E C13E H13J 109.4 . . ?
O2E C13E O1E 110.9(15) . . ?
O2E C13E H13I 109.5 . . ?
O2E C13E H13J 109.4 . . ?
H13I C13E H13J 108.0 . . ?
O1F C13F H13K 108.6 . . ?
O1F C13F H13L 108.6 . . ?
O2F C13F O1F 114.8(16) . . ?
O2F C13F H13K 108.6 . . ?
O2F C13F H13L 108.6 . . ?
H13K C13F H13L 107.6 . . ?
O1G C13G O2G 107.6(14) . . ?
O1G C13G H13M 110.2 . . ?
O1G C13G H13N 110.2 . . ?
O2G C13G H13M 110.2 . . ?
O2G C13G H13N 110.2 . . ?
H13M C13G H13N 108.5 . . ?
O1H C13H H13O 109.8 . . ?
O1H C13H H13P 109.8 . . ?
O2H C13H O1H 109.4(15) . . ?
O2H C13H H13O 109.8 . . ?
O2H C13H H13P 109.8 . . ?
H13O C13H H13P 108.2 . . ?
C9F C14E H14E 106.3 . . ?
C11E C14E C9F 107.7(14) . . ?
C11E C14E H14E 106.3 . . ?
C15E C14E C9F 115.3(16) . . ?
C15E C14E C11E 114.4(18) . . ?
C15E C14E H14E 106.3 . . ?
C9G C14F H14F 107.7 . . ?
C11F C14F C9G 105.7(15) . . ?
C11F C14F H14F 107.7 . . ?
C15F C14F C9G 115.6(17) . . ?
C15F C14F C11F 112.1(19) . . ?
C15F C14F H14F 107.7 . . ?
C9H C14G H14G 105.6 . . ?
C11G C14G C9H 110.7(15) . . ?
C11G C14G H14G 105.6 . . ?
C15G C14G C9H 114.9(19) . . ?
C15G C14G C11G 113.6(18) . . ?
C15G C14G H14G 105.6 . . ?
C9E C14H H14H 106.9 . . ?
C11H C14H C9E 107.3(16) . . ?
C11H C14H H14H 106.9 . . ?
C15H C14H C9E 118(2) . . ?
C15H C14H C11H 110(2) . . ?
C15H C14H H14H 106.9 . . ?
C14E C15E H15I 107.2 . . ?
C14E C15E H15J 107.2 . . ?
C14E C15E C16E 120.4(18) . . ?
H15I C15E H15J 106.9 . . ?
C16E C15E H15I 107.2 . . ?
C16E C15E H15J 107.2 . . ?
C14F C15F H15K 110.2 . . ?
C14F C15F H15L 110.2 . . ?
C14F C15F C16F 108(2) . . ?
H15K C15F H15L 108.5 . . ?
C16F C15F H15K 110.2 . . ?
C16F C15F H15L 110.2 . . ?
C14G C15G H15M 108.9 . . ?
C14G C15G H15N 109.0 . . ?
C14G C15G C16G 113(2) . . ?
H15M C15G H15N 107.8 . . ?
C16G C15G H15M 108.9 . . ?
C16G C15G H15N 109.0 . . ?
C14H C15H H15O 106.1 . . ?
C14H C15H H15P 106.1 . . ?
C14H C15H C16H 125(3) . . ?
H15O C15H H15P 106.3 . . ?
C16H C15H H15O 106.1 . . ?
C16H C15H H15P 106.1 . . ?
C15E C16E H16I 109.8 . . ?
C15E C16E H16J 109.7 . . ?
C15E C16E C17E 109.6(16) . . ?
H16I C16E H16J 108.2 . . ?
C17E C16E H16I 109.8 . . ?
C17E C16E H16J 109.7 . . ?
C15F C16F H16K 106.1 . . ?
C15F C16F H16L 106.1 . . ?
C15F C16F C17F 125(3) . . ?
H16K C16F H16L 106.3 . . ?
C17F C16F H16K 106.1 . . ?
C17F C16F H16L 106.0 . . ?
C15G C16G H16M 108.4 . . ?
C15G C16G H16N 108.3 . . ?
H16M C16G H16N 107.4 . . ?
C17G C16G C15G 116(2) . . ?
C17G C16G H16M 108.4 . . ?
C17G C16G H16N 108.4 . . ?
C15H C16H H16O 107.8 . . ?
C15H C16H H16P 107.7 . . ?
H16O C16H H16P 107.1 . . ?
C17H C16H C15H 118(3) . . ?
C17H C16H H16O 107.8 . . ?
C17H C16H H16P 107.7 . . ?
C16E C17E H17I 109.4 . . ?
C16E C17E H17J 109.4 . . ?
H17I C17E H17J 108.0 . . ?
C18E C17E C16E 111.1(15) . . ?
C18E C17E H17I 109.4 . . ?
C18E C17E H17J 109.4 . . ?
C16F C17F H17K 104.8 . . ?
C16F C17F H17L 104.8 . . ?
H17K C17F H17L 105.7 . . ?
C18F C17F C16F 130(3) . . ?
C18F C17F H17K 104.8 . . ?
C18F C17F H17L 104.8 . . ?
C16G C17G H17M 106.4 . . ?
C16G C17G H17N 106.5 . . ?
H17M C17G H17N 106.5 . . ?
C18G C17G C16G 124(2) . . ?
C18G C17G H17M 106.4 . . ?
C18G C17G H17N 106.5 . . ?
C16H C17H H17O 109.7 . . ?
C16H C17H H17P 109.8 . . ?
C16H C17H C18H 110(3) . . ?
H17O C17H H17P 108.2 . . ?
C18H C17H H17O 109.7 . . ?
C18H C17H H17P 109.8 . . ?
C17E C18E H18J 108.4 . . ?
C17E C18E H18K 108.3 . . ?
C17E C18E C19E 115.8(18) . . ?
H18J C18E H18K 107.4 . . ?
C19E C18E H18J 108.3 . . ?
C19E C18E H18K 108.3 . . ?
C17F C18F H18L 111.6 . . ?
C17F C18F H18M 111.5 . . ?
H18L C18F H18M 109.4 . . ?
C19F C18F C17F 101(3) . . ?
C19F C18F H18L 111.6 . . ?
C19F C18F H18M 111.6 . . ?
C17G C18G H18N 110.2 . . ?
C17G C18G H18O 110.1 . . ?
C17G C18G C19G 107.8(19) . . ?
H18N C18G H18O 108.5 . . ?
C19G C18G H18N 110.1 . . ?
C19G C18G H18O 110.2 . . ?
C17H C18H H18P 109.4 . . ?
C17H C18H H18Q 109.5 . . ?
C17H C18H H18R 109.5 . . ?
H18P C18H H18Q 109.5 . . ?
H18P C18H H18R 109.5 . . ?
H18Q C18H H18R 109.5 . . ?
C18E C19E H19J 109.5 . . ?
C18E C19E H19K 109.5 . . ?
C18E C19E H19L 109.5 . . ?
H19J C19E H19K 109.5 . . ?
H19J C19E H19L 109.5 . . ?
H19K C19E H19L 109.5 . . ?
C18F C19F H19M 109.6 . . ?
C18F C19F H19N 109.6 . . ?
C18F C19F H19O 109.6 . . ?
H19M C19F H19N 109.3 . . ?
H19M C19F H19O 109.3 . . ?
H19N C19F H19O 109.3 . . ?
C18G C19G H19P 109.5 . . ?
C18G C19G H19Q 109.5 . . ?
C18G C19G H19R 109.5 . . ?
H19P C19G H19Q 109.5 . . ?
H19P C19G H19R 109.5 . . ?
H19Q C19G H19R 109.5 . . ?
N1S C1S C2S 160(4) . . ?
C1S C2S H2SA 109.5 . . ?
C1S C2S H2SB 109.4 . . ?
C1S C2S H2SC 109.5 . . ?
H2SA C2S H2SB 109.5 . . ?
H2SA C2S H2SC 109.5 . . ?
H2SB C2S H2SC 109.5 . . ?
N2S C3S C4S 175(4) . . ?
C3S C4S H4SA 109.4 . . ?
C3S C4S H4SB 109.5 . . ?
C3S C4S H4SC 109.5 . . ?
H4SA C4S H4SB 109.5 . . ?
H4SA C4S H4SC 109.5 . . ?
H4SB C4S H4SC 109.5 . . ?
C105 N100 C101 113.0(18) . . ?
C105 N100 C109 115.5(19) . . ?
C105 N100 C113 103.5(16) . . ?
C109 N100 C101 105.3(15) . . ?
C109 N100 C113 113.0(19) . . ?
C113 N100 C101 106.6(17) . . ?
N100 C101 H10I 108.9 . . ?
N100 C101 H10J 109.0 . . ?
H10I C101 H10J 107.7 . . ?
C102 C101 N100 113.2(17) . . ?
C102 C101 H10I 108.9 . . ?
C102 C101 H10J 109.0 . . ?
C101 C102 H10K 109.2 . . ?
C101 C102 H10L 109.1 . . ?
C101 C102 C103 112.4(19) . . ?
H10K C102 H10L 107.9 . . ?
C103 C102 H10K 109.1 . . ?
C103 C102 H10L 109.1 . . ?
C102 C103 H10M 110.8 . . ?
C102 C103 H10N 110.8 . . ?
H10M C103 H10N 108.9 . . ?
C104 C103 C102 104.8(18) . . ?
C104 C103 H10M 110.8 . . ?
C104 C103 H10N 110.8 . . ?
C103 C104 H10O 109.5 . . ?
C103 C104 H10P 109.5 . . ?
C103 C104 H10Q 109.5 . . ?
H10O C104 H10P 109.5 . . ?
H10O C104 H10Q 109.5 . . ?
H10P C104 H10Q 109.5 . . ?
N100 C105 H10R 109.9 . . ?
N100 C105 H10S 109.9 . . ?
N100 C105 C106 108.9(18) . . ?
H10R C105 H10S 108.3 . . ?
C106 C105 H10R 109.9 . . ?
C106 C105 H10S 109.9 . . ?
C105 C106 H10T 111.1 . . ?
C105 C106 H10U 111.1 . . ?
H10T C106 H10U 109.1 . . ?
C107 C106 C105 103.4(18) . . ?
C107 C106 H10T 111.1 . . ?
C107 C106 H10U 111.1 . . ?
C106 C107 H10V 109.4 . . ?
C106 C107 H10W 109.4 . . ?
H10V C107 H10W 108.0 . . ?
C108 C107 C106 111.3(19) . . ?
C108 C107 H10V 109.3 . . ?
C108 C107 H10W 109.4 . . ?
C107 C108 H10X 109.5 . . ?
C107 C108 H10Y 109.4 . . ?
C107 C108 H 109.5 . . ?
H10X C108 H10Y 109.5 . . ?
H10X C108 H 109.5 . . ?
H10Y C108 H 109.5 . . ?
N100 C109 H10Z 107.9 . . ?
N100 C109 HA 107.9 . . ?
H10Z C109 HA 107.2 . . ?
C110 C109 N100 117.5(16) . . ?
C110 C109 H10Z 107.9 . . ?
C110 C109 HA 107.9 . . ?
C109 C110 H11A 107.6 . . ?
C109 C110 H11B 107.6 . . ?
H11A C110 H11B 107.0 . . ?
C111 C110 C109 118.9(18) . . ?
C111 C110 H11A 107.6 . . ?
C111 C110 H11B 107.6 . . ?
C110 C111 H11C 111.9 . . ?
C110 C111 H11D 111.8 . . ?
H11C C111 H11D 109.6 . . ?
C112 C111 C110 99.6(18) . . ?
C112 C111 H11C 111.8 . . ?
C112 C111 H11D 111.8 . . ?
C111 C112 H11E 109.5 . . ?
C111 C112 H11F 109.5 . . ?
C111 C112 H11G 109.5 . . ?
H11E C112 H11F 109.5 . . ?
H11E C112 H11G 109.5 . . ?
H11F C112 H11G 109.5 . . ?
N100 C113 H11H 108.1 . . ?
N100 C113 H11I 108.1 . . ?
N100 C113 C114 116.7(18) . . ?
H11H C113 H11I 107.3 . . ?
C114 C113 H11H 108.1 . . ?
C114 C113 H11I 108.1 . . ?
C113 C114 H11J 110.1 . . ?
C113 C114 H11K 110.0 . . ?
H11J C114 H11K 108.4 . . ?
C115 C114 C113 108.3(19) . . ?
C115 C114 H11J 110.0 . . ?
C115 C114 H11K 110.0 . . ?
C114 C115 H11L 109.2 . . ?
C114 C115 H11M 109.2 . . ?
C114 C115 C116 112(2) . . ?
H11L C115 H11M 107.9 . . ?
C116 C115 H11L 109.2 . . ?
C116 C115 H11M 109.2 . . ?
C115 C116 H11N 109.4 . . ?
C115 C116 H11O 109.5 . . ?
C115 C116 H11P 109.5 . . ?
H11N C116 H11O 109.5 . . ?
H11N C116 H11P 109.5 . . ?
H11O C116 H11P 109.5 . . ?
C205 N200 C201 108.7(17) . . ?
C205 N200 C209 105.5(14) . . ?
C205 N200 C213 112.2(16) . . ?
C209 N200 C201 112.2(16) . . ?
C209 N200 C213 111.4(16) . . ?
C213 N200 C201 106.8(15) . . ?
N200 C201 H20A 108.0 . . ?
N200 C201 H20B 108.0 . . ?
H20A C201 H20B 107.2 . . ?
C202 C201 N200 117.3(17) . . ?
C202 C201 H20A 108.0 . . ?
C202 C201 H20B 108.0 . . ?
C201 C202 H20C 109.9 . . ?
C201 C202 H20D 109.9 . . ?
C201 C202 C203 108.9(18) . . ?
H20C C202 H20D 108.3 . . ?
C203 C202 H20C 109.9 . . ?
C203 C202 H20D 109.9 . . ?
C202 C203 H20E 108.4 . . ?
C202 C203 H20F 108.3 . . ?
C202 C203 C204 115.7(17) . . ?
H20E C203 H20F 107.4 . . ?
C204 C203 H20E 108.4 . . ?
C204 C203 H20F 108.3 . . ?
C203 C204 H20G 109.5 . . ?
C203 C204 H20H 109.5 . . ?
C203 C204 H20I 109.4 . . ?
H20G C204 H20H 109.5 . . ?
H20G C204 H20I 109.5 . . ?
H20H C204 H20I 109.5 . . ?
N200 C205 H20J 107.6 . . ?
N200 C205 H20K 107.6 . . ?
N200 C205 C206 118.9(16) . . ?
H20J C205 H20K 107.0 . . ?
C206 C205 H20J 107.6 . . ?
C206 C205 H20K 107.6 . . ?
C205 C206 H20L 108.6 . . ?
C205 C206 H20M 108.7 . . ?
H20L C206 H20M 107.6 . . ?
C207 C206 C205 114.4(17) . . ?
C207 C206 H20L 108.6 . . ?
C207 C206 H20M 108.7 . . ?
C206 C207 H20N 108.1 . . ?
C206 C207 H20O 108.1 . . ?
H20N C207 H20O 107.3 . . ?
C208 C207 C206 117(2) . . ?
C208 C207 H20N 108.1 . . ?
C208 C207 H20O 108.1 . . ?
C207 C208 H20P 109.5 . . ?
C207 C208 H20Q 109.4 . . ?
C207 C208 H20R 109.5 . . ?
H20P C208 H20Q 109.5 . . ?
H20P C208 H20R 109.5 . . ?
H20Q C208 H20R 109.5 . . ?
N200 C209 H20S 108.4 . . ?
N200 C209 H20T 108.3 . . ?
H20S C209 H20T 107.4 . . ?
C210 C209 N200 115.7(14) . . ?
C210 C209 H20S 108.3 . . ?
C210 C209 H20T 108.3 . . ?
C209 C210 H21A 110.3 . . ?
C209 C210 H21B 110.3 . . ?
H21A C210 H21B 108.5 . . ?
C211 C210 C209 107.2(13) . . ?
C211 C210 H21A 110.3 . . ?
C211 C210 H21B 110.3 . . ?
C210 C211 H21C 109.9 . . ?
C210 C211 H21D 109.9 . . ?
C210 C211 C212 108.7(15) . . ?
H21C C211 H21D 108.3 . . ?
C212 C211 H21C 110.0 . . ?
C212 C211 H21D 109.9 . . ?
C211 C212 H21E 109.5 . . ?
C211 C212 H21F 109.5 . . ?
C211 C212 H21G 109.5 . . ?
H21E C212 H21F 109.5 . . ?
H21E C212 H21G 109.5 . . ?
H21F C212 H21G 109.5 . . ?
N200 C213 H21H 109.0 . . ?
N200 C213 H21I 109.1 . . ?
N200 C213 C214 112.6(16) . . ?
H21H C213 H21I 107.8 . . ?
C214 C213 H21H 109.0 . . ?
C214 C213 H21I 109.1 . . ?
C213 C214 H21J 111.2 . . ?
C213 C214 H21K 111.3 . . ?
C213 C214 C215 102.6(16) . . ?
H21J C214 H21K 109.2 . . ?
C215 C214 H21J 111.2 . . ?
C215 C214 H21K 111.3 . . ?
C214 C215 H21L 109.8 . . ?
C214 C215 H21M 109.8 . . ?
H21L C215 H21M 108.3 . . ?
C216 C215 C214 109.3(16) . . ?
C216 C215 H21L 109.8 . . ?
C216 C215 H21M 109.8 . . ?
C215 C216 H21N 109.5 . . ?
C215 C216 H21O 109.4 . . ?
C215 C216 H21P 109.5 . . ?
H21N C216 H21O 109.5 . . ?
H21N C216 H21P 109.5 . . ?
H21O C216 H21P 109.5 . . ?

loop_
_geom_bond_atom_site_label_1
_geom_bond_atom_site_label_2
_geom_bond_distance
_geom_bond_site_symmetry_2
_geom_bond_publ_flag
S1 O1 1.504(10) . ?
S1 O2 1.419(9) . ?
S1 O3 1.404(10) . ?
S1 C1 1.75(2) . ?
C1 H1I 0.9800 . ?
C1 H1J 0.9800 . ?
C1 H1K 0.9800 . ?
S2 O4 1.411(10) . ?
S2 O5 1.530(11) . ?
S2 O6 1.426(10) . ?
S2 C2 1.75(2) . ?
C2 H2A 0.9800 . ?
C2 H2B 0.9800 . ?
C2 H2C 0.9800 . ?
F1A C2A 1.338(15) . ?
F1B C2B 1.41(2) . ?
F1C C2C 1.296(13) . ?
F1D C2D 1.327(16) . ?
F2A C4A 1.337(15) . ?
F2B C4B 1.314(16) . ?
F2C C4C 1.325(15) . ?
F2D C4D 1.302(14) . ?
O1A C12A 1.43(2) . ?
O1A C13A 1.37(2) . ?
O1B C12B 1.40(2) . ?
O1B C13B 1.41(2) . ?
O1C C12C 1.46(2) . ?
O1C C13C 1.44(2) . ?
O1D C12D 1.39(2) . ?
O1D C13D 1.38(2) . ?
O2A C8B 1.36(2) . ?
O2A C13A 1.50(2) . ?
O2B C8C 1.38(2) . ?
O2B C13B 1.40(2) . ?
O2C C8D 1.42(2) . ?
O2C C13C 1.44(2) . ?
O2D C8A 1.45(2) . ?
O2D C13D 1.42(2) . ?
C6A C1A 1.3900 . ?
C6A C5A 1.3900 . ?
C6A C7A 1.479(18) . ?
C1A H1A 0.9500 . ?
C1A C2A 1.3900 . ?
C2A C3A 1.3900 . ?
C3A H3A 0.9500 . ?
C3A C4A 1.3900 . ?
C4A C5A 1.3900 . ?
C5A H5A 0.9500 . ?
C6B C1B 1.3900 . ?
C6B C5B 1.3900 . ?
C6B C7B 1.53(2) . ?
C1B H1B 0.9500 . ?
C1B C2B 1.3900 . ?
C2B C3B 1.3900 . ?
C3B H3B 0.9500 . ?
C3B C4B 1.3900 . ?
C4B C5B 1.3900 . ?
C5B H5B 0.9500 . ?
C6C C5C 1.3900 . ?
C6C C1C 1.3900 . ?
C6C C7C 1.514(11) . ?
C5C H5C 0.9500 . ?
C5C C4C 1.3900 . ?
C4C C3C 1.3900 . ?
C3C H3C 0.9500 . ?
C3C C2C 1.3900 . ?
C2C C1C 1.3900 . ?
C1C H1C 0.9500 . ?
C6D C5D 1.3900 . ?
C6D C1D 1.3900 . ?
C6D C7D 1.524(19) . ?
C5D H5D 0.9500 . ?
C5D C4D 1.3900 . ?
C4D C3D 1.3900 . ?
C3D H3D 0.9500 . ?
C3D C2D 1.3900 . ?
C2D C1D 1.3900 . ?
C1D H1D 0.9500 . ?
C7A C8A 1.33(3) . ?
C7A C12A 1.45(3) . ?
C7B C8B 1.48(3) . ?
C7B C12B 1.39(3) . ?
C7C C8C 1.46(2) . ?
C7C C12C 1.31(2) . ?
C7D C8D 1.37(2) . ?
C7D C12D 1.41(3) . ?
C8A C9A 1.39(2) . ?
C8B C9B 1.31(3) . ?
C8C C9C 1.40(2) . ?
C8D C9D 1.38(2) . ?
C9A C10A 1.40(3) . ?
C9A C14D 1.52(3) . ?
C9B C10B 1.37(3) . ?
C9B C14A 1.46(3) . ?
C9C C10C 1.42(2) . ?
C9C C14B 1.52(3) . ?
C9D C10D 1.46(3) . ?
C9D C14C 1.49(2) . ?
C10A H10A 0.9500 . ?
C10A C11A 1.38(3) . ?
C10B H10B 0.9500 . ?
C10B C11B 1.36(3) . ?
C10C H10C 0.9500 . ?
C10C C11C 1.40(2) . ?
C10D H10D 0.9500 . ?
C10D C11D 1.43(2) . ?
C11A C12A 1.31(2) . ?
C11A C14A 1.60(3) . ?
C11B C12B 1.38(3) . ?
C11B C14B 1.50(3) . ?
C11C C12C 1.36(2) . ?
C11C C14C 1.54(3) . ?
C11D C12D 1.39(2) . ?
C11D C14D 1.49(3) . ?
C13A H13A 0.9900 . ?
C13A H13B 0.9900 . ?
C13B H13C 0.9900 . ?
C13B H13D 0.9900 . ?
C13C H13E 0.9900 . ?
C13C H13F 0.9900 . ?
C13D H13G 0.9900 . ?
C13D H13H 0.9900 . ?
C14A H14A 1.0000 . ?
C14A C15A 1.69(4) . ?
C14B H14B 1.0000 . ?
C14B C15B 1.62(3) . ?
C14C H14C 1.0000 . ?
C14C C15C 1.62(5) . ?
C14D H14D 1.0000 . ?
C14D C15D 1.51(3) . ?
C15A H15A 0.9900 . ?
C15A H15B 0.9900 . ?
C15A C16A 1.512(13) . ?
C15B H15C 0.9900 . ?
C15B H15D 0.9900 . ?
C15B C16B 1.46(3) . ?
C15C H15E 0.9900 . ?
C15C H15F 0.9900 . ?
C15C C16C 1.501(13) . ?
C15D H15G 0.9900 . ?
C15D H15H 0.9900 . ?
C15D C16D 1.498(13) . ?
C16A H16A 0.9900 . ?
C16A H16B 0.9900 . ?
C16A C17A 1.501(13) . ?
C16B H16C 0.9900 . ?
C16B H16D 0.9900 . ?
C16B C17B 1.48(3) . ?
C16C H16E 0.9900 . ?
C16C H16F 0.9900 . ?
C16C C17C 1.503(13) . ?
C16D H16G 0.9900 . ?
C16D H16H 0.9900 . ?
C16D C17D 1.511(13) . ?
C17A H17A 0.9900 . ?
C17A H17B 0.9900 . ?
C17A C18A 1.501(13) . ?
C17B H17C 0.9900 . ?
C17B H17D 0.9900 . ?
C17B C18B 1.506(13) . ?
C17C H17E 0.9900 . ?
C17C H17F 0.9900 . ?
C17C C18C 1.512(13) . ?
C17D H17G 0.9900 . ?
C17D H17H 0.9900 . ?
C17D C18D 1.493(13) . ?
C18A H18A 0.9900 . ?
C18A H18B 0.9900 . ?
C18A C19A 1.491(13) . ?
C18B H18C 0.9900 . ?
C18B H18D 0.9900 . ?
C18B C19B 1.492(13) . ?
C18C H18E 0.9831 . ?
C18C H18F 0.9831 . ?
C18C H18G 0.9830 . ?
C18D H18H 0.9900 . ?
C18D H18I 0.9900 . ?
C18D C19D 1.514(13) . ?
C19A H19A 0.9800 . ?
C19A H19B 0.9800 . ?
C19A H19C 0.9800 . ?
C19B H19D 0.9800 . ?
C19B H19E 0.9800 . ?
C19B H19F 0.9800 . ?
C19D H19G 0.9800 . ?
C19D H19H 0.9800 . ?
C19D H19I 0.9800 . ?
F1E C2E 1.319(16) . ?
F1F C2F 1.36(2) . ?
F1G C2G 1.268(15) . ?
F1H C2H 1.297(16) . ?
F2E C4E 1.345(15) . ?
F2F C4F 1.315(19) . ?
F2G C4G 1.323(14) . ?
F2H C4H 1.333(14) . ?
O1E C12E 1.37(2) . ?
O1E C13E 1.47(2) . ?
O1F C12F 1.44(2) . ?
O1F C13F 1.39(2) . ?
O1G C12G 1.36(2) . ?
O1G C13G 1.47(2) . ?
O1H C12H 1.32(2) . ?
O1H C13H 1.43(2) . ?
O2E C8F 1.38(2) . ?
O2E C13E 1.46(2) . ?
O2F C8G 1.44(2) . ?
O2F C13F 1.39(2) . ?
O2G C8H 1.42(2) . ?
O2G C13G 1.50(2) . ?
O2H C8E 1.43(2) . ?
O2H C13H 1.42(2) . ?
C6E C1E 1.3900 . ?
C6E C5E 1.3900 . ?
C6E C7E 1.517(11) . ?
C1E H1E 0.9500 . ?
C1E C2E 1.3900 . ?
C2E C3E 1.3900 . ?
C3E H3E 0.9500 . ?
C3E C4E 1.3900 . ?
C4E C5E 1.3900 . ?
C5E H5E 0.9500 . ?
C6F C5F 1.3900 . ?
C6F C1F 1.3900 . ?
C6F C7F 1.488(12) . ?
C5F H5F 0.9500 . ?
C5F C4F 1.3900 . ?
C4F C3F 1.3900 . ?
C3F H3F 0.9500 . ?
C3F C2F 1.3900 . ?
C2F C1F 1.3900 . ?
C1F H1F 0.9500 . ?
C6G C5G 1.3900 . ?
C6G C1G 1.3900 . ?
C6G C7G 1.52(2) . ?
C5G H5G 0.9500 . ?
C5G C4G 1.3900 . ?
C4G C3G 1.3900 . ?
C3G H3G 0.9500 . ?
C3G C2G 1.3900 . ?
C2G C1G 1.3900 . ?
C1G H1G 0.9500 . ?
C6H C1H 1.3900 . ?
C6H C5H 1.3900 . ?
C6H C7H 1.42(2) . ?
C1H H1H 0.9500 . ?
C1H C2H 1.3900 . ?
C2H C3H 1.3900 . ?
C3H H3H 0.9500 . ?
C3H C4H 1.3900 . ?
C4H C5H 1.3900 . ?
C5H H5H 0.9500 . ?
C7E C8E 1.35(2) . ?
C7E C12E 1.38(3) . ?
C7F C8F 1.37(3) . ?
C7F C12F 1.44(2) . ?
C7G C8G 1.40(2) . ?
C7G C12G 1.36(3) . ?
C7H C8H 1.41(3) . ?
C7H C12H 1.43(2) . ?
C8E C9E 1.36(3) . ?
C8F C9F 1.39(3) . ?
C8G C9G 1.37(3) . ?
C8H C9H 1.35(3) . ?
C9E C10E 1.46(3) . ?
C9E C14H 1.56(3) . ?
C9F C10F 1.40(3) . ?
C9F C14E 1.54(3) . ?
C9G C10G 1.40(3) . ?
C9G C14F 1.54(3) . ?
C9H C10H 1.43(2) . ?
C9H C14G 1.59(3) . ?
C10E H10E 0.9500 . ?
C10E C11E 1.36(2) . ?
C10F H10F 0.9500 . ?
C10F C11F 1.42(3) . ?
C10G H10G 0.9500 . ?
C10G C11G 1.43(2) . ?
C10H H10H 0.9500 . ?
C10H C11H 1.31(3) . ?
C11E C12E 1.46(3) . ?
C11E C14E 1.50(3) . ?
C11F C12F 1.40(3) . ?
C11F C14F 1.54(3) . ?
C11G C12G 1.40(3) . ?
C11G C14G 1.53(3) . ?
C11H C12H 1.51(3) . ?
C11H C14H 1.54(3) . ?
C13E H13I 0.9900 . ?
C13E H13J 0.9900 . ?
C13F H13K 0.9900 . ?
C13F H13L 0.9900 . ?
C13G H13M 0.9900 . ?
C13G H13N 0.9900 . ?
C13H H13O 0.9900 . ?
C13H H13P 0.9900 . ?
C14E H14E 1.0000 . ?
C14E C15E 1.488(13) . ?
C14F H14F 1.0000 . ?
C14F C15F 1.502(13) . ?
C14G H14G 1.0000 . ?
C14G C15G 1.49(3) . ?
C14H H14H 1.0000 . ?
C14H C15H 1.48(4) . ?
C15E H15I 0.9900 . ?
C15E H15J 0.9900 . ?
C15E C16E 1.495(13) . ?
C15F H15K 0.9900 . ?
C15F H15L 0.9900 . ?
C15F C16F 1.505(13) . ?
C15G H15M 0.9900 . ?
C15G H15N 0.9900 . ?
C15G C16G 1.56(4) . ?
C15H H15O 0.9900 . ?
C15H H15P 0.9900 . ?
C15H C16H 1.56(5) . ?
C16E H16I 0.9900 . ?
C16E H16J 0.9900 . ?
C16E C17E 1.507(13) . ?
C16F H16K 0.9900 . ?
C16F H16L 0.9900 . ?
C16F C17F 1.528(13) . ?
C16G H16M 0.9900 . ?
C16G H16N 0.9900 . ?
C16G C17G 1.50(3) . ?
C16H H16O 0.9900 . ?
C16H H16P 0.9900 . ?
C16H C17H 1.504(13) . ?
C17E H17I 0.9900 . ?
C17E H17J 0.9900 . ?
C17E C18E 1.498(13) . ?
C17F H17K 0.9900 . ?
C17F H17L 0.9900 . ?
C17F C18F 1.501(13) . ?
C17G H17M 0.9900 . ?
C17G H17N 0.9900 . ?
C17G C18G 1.501(13) . ?
C17H H17O 0.9900 . ?
C17H H17P 0.9900 . ?
C17H C18H 1.512(13) . ?
C18E H18J 0.9900 . ?
C18E H18K 0.9900 . ?
C18E C19E 1.500(13) . ?
C18F H18L 0.9900 . ?
C18F H18M 0.9900 . ?
C18F C19F 1.488(13) . ?
C18G H18N 0.9900 . ?
C18G H18O 0.9900 . ?
C18G C19G 1.518(13) . ?
C18H H18P 0.9800 . ?
C18H H18Q 0.9800 . ?
C18H H18R 0.9800 . ?
C19E H19J 0.9800 . ?
C19E H19K 0.9800 . ?
C19E H19L 0.9800 . ?
C19F H19M 0.9814 . ?
C19F H19N 0.9814 . ?
C19F H19O 0.9814 . ?
C19G H19P 0.9800 . ?
C19G H19Q 0.9800 . ?
C19G H19R 0.9800 . ?
N1S C1S 1.177(12) . ?
C1S C2S 1.466(12) . ?
C2S H2SA 0.9800 . ?
C2S H2SB 0.9800 . ?
C2S H2SC 0.9800 . ?
N2S C3S 1.169(11) . ?
C3S C4S 1.453(11) . ?
C4S H4SA 0.9800 . ?
C4S H4SB 0.9800 . ?
C4S H4SC 0.9800 . ?
N100 C101 1.61(3) . ?
N100 C105 1.49(3) . ?
N100 C109 1.511(12) . ?
N100 C113 1.56(3) . ?
C101 H10I 0.9900 . ?
C101 H10J 0.9900 . ?
C101 C102 1.48(3) . ?
C102 H10K 0.9900 . ?
C102 H10L 0.9900 . ?
C102 C103 1.502(13) . ?
C103 H10M 0.9900 . ?
C103 H10N 0.9900 . ?
C103 C104 1.485(13) . ?
C104 H10O 0.9800 . ?
C104 H10P 0.9800 . ?
C104 H10Q 0.9800 . ?
C105 H10R 0.9900 . ?
C105 H10S 0.9900 . ?
C105 C106 1.59(3) . ?
C106 H10T 0.9900 . ?
C106 H10U 0.9900 . ?
C106 C107 1.56(3) . ?
C107 H10V 0.9900 . ?
C107 H10W 0.9900 . ?
C107 C108 1.48(3) . ?
C108 H10X 0.9800 . ?
C108 H10Y 0.9800 . ?
C108 H 0.9800 . ?
C109 H10Z 0.9900 . ?
C109 HA 0.9900 . ?
C109 C110 1.510(13) . ?
C110 H11A 0.9900 . ?
C110 H11B 0.9900 . ?
C110 C111 1.509(13) . ?
C111 H11C 0.9900 . ?
C111 H11D 0.9900 . ?
C111 C112 1.500(13) . ?
C112 H11E 0.9800 . ?
C112 H11F 0.9800 . ?
C112 H11G 0.9800 . ?
C113 H11H 0.9900 . ?
C113 H11I 0.9900 . ?
C113 C114 1.57(3) . ?
C114 H11J 0.9900 . ?
C114 H11K 0.9900 . ?
C114 C115 1.48(3) . ?
C115 H11L 0.9900 . ?
C115 H11M 0.9900 . ?
C115 C116 1.52(3) . ?
C116 H11N 0.9800 . ?
C116 H11O 0.9800 . ?
C116 H11P 0.9800 . ?
N200 C201 1.54(3) . ?
N200 C205 1.50(3) . ?
N200 C209 1.518(12) . ?
N200 C213 1.52(3) . ?
C201 H20A 0.9900 . ?
C201 H20B 0.9900 . ?
C201 C202 1.41(3) . ?
C202 H20C 0.9900 . ?
C202 H20D 0.9900 . ?
C202 C203 1.50(3) . ?
C203 H20E 0.9900 . ?
C203 H20F 0.9900 . ?
C203 C204 1.56(3) . ?
C204 H20G 0.9800 . ?
C204 H20H 0.9800 . ?
C204 H20I 0.9800 . ?
C205 H20J 0.9900 . ?
C205 H20K 0.9900 . ?
C205 C206 1.54(3) . ?
C206 H20L 0.9900 . ?
C206 H20M 0.9900 . ?
C206 C207 1.49(3) . ?
C207 H20N 0.9900 . ?
C207 H20O 0.9900 . ?
C207 C208 1.39(3) . ?
C208 H20P 0.9800 . ?
C208 H20Q 0.9800 . ?
C208 H20R 0.9800 . ?
C209 H20S 0.9900 . ?
C209 H20T 0.9900 . ?
C209 C210 1.500(12) . ?
C210 H21A 0.9900 . ?
C210 H21B 0.9900 . ?
C210 C211 1.492(12) . ?
C211 H21C 0.9900 . ?
C211 H21D 0.9900 . ?
C211 C212 1.498(13) . ?
C212 H21E 0.9800 . ?
C212 H21F 0.9800 . ?
C212 H21G 0.9800 . ?
C213 H21H 0.9900 . ?
C213 H21I 0.9900 . ?
C213 C214 1.56(3) . ?
C214 H21J 0.9900 . ?
C214 H21K 0.9900 . ?
C214 C215 1.58(3) . ?
C215 H21L 0.9900 . ?
C215 H21M 0.9900 . ?
C215 C216 1.52(3) . ?
C216 H21N 0.9800 . ?
C216 H21O 0.9800 . ?
C216 H21P 0.9800 . ?

loop_
_geom_torsion_atom_site_label_1
_geom_torsion_atom_site_label_2
_geom_torsion_atom_site_label_3
_geom_torsion_atom_site_label_4
_geom_torsion
_geom_torsion_site_symmetry_1
_geom_torsion_site_symmetry_2
_geom_torsion_site_symmetry_3
_geom_torsion_site_symmetry_4
_geom_torsion_publ_flag
F1A C2A C3A C4A 178.6(13) . . . . ?
F1B C2B C3B C4B -171.5(15) . . . . ?
F1C C2C C1C C6C 177.3(14) . . . . ?
F1D C2D C1D C6D 178.3(15) . . . . ?
F2A C4A C5A C6A 179.3(14) . . . . ?
F2B C4B C5B C6B 174.7(16) . . . . ?
F2C C4C C3C C2C -178.5(14) . . . . ?
F2D C4D C3D C2D -177.6(14) . . . . ?
O2A C8B C9B C10B -178.5(16) . . . . ?
O2A C8B C9B C14A 6(3) . . . . ?
O2B C8C C9C C10C -176.2(14) . . . . ?
O2B C8C C9C C14B 9(2) . . . . ?
O2C C8D C9D C10D -178.3(14) . . . . ?
O2C C8D C9D C14C 7(3) . . . . ?
O2D C8A C9A C10A -177.0(14) . . . . ?
O2D C8A C9A C14D 3(2) . . . . ?
C6A C1A C2A F1A -178.5(14) . . . . ?
C6A C1A C2A C3A 0.0 . . . . ?
C6A C7A C8A O2D -2(2) . . . . ?
C6A C7A C8A C9A -175.4(15) . . . . ?
C6A C7A C12A O1A -5(2) . . . . ?
C6A C7A C12A C11A -180.0(15) . . . . ?
C1A C6A C5A C4A 0.0 . . . . ?
C1A C6A C7A C8A -61(2) . . . . ?
C1A C6A C7A C12A 122.1(14) . . . . ?
C1A C2A C3A C4A 0.0 . . . . ?
C2A C3A C4A F2A -179.3(14) . . . . ?
C2A C3A C4A C5A 0.0 . . . . ?
C3A C4A C5A C6A 0.0 . . . . ?
C5A C6A C1A C2A 0.0 . . . . ?
C5A C6A C7A C8A 115.3(17) . . . . ?
C5A C6A C7A C12A -61.6(17) . . . . ?
C6B C1B C2B F1B 171.4(15) . . . . ?
C6B C1B C2B C3B 0.0 . . . . ?
C6B C7B C8B O2A -3(2) . . . . ?
C6B C7B C8B C9B 179.8(17) . . . . ?
C6B C7B C12B O1B 1(3) . . . . ?
C6B C7B C12B C11B -177.1(16) . . . . ?
C1B C6B C5B C4B 0.0 . . . . ?
C1B C6B C7B C8B -100.3(18) . . . . ?
C1B C6B C7B C12B 78.5(19) . . . . ?
C1B C2B C3B C4B 0.0 . . . . ?
C2B C3B C4B F2B -175.1(15) . . . . ?
C2B C3B C4B C5B 0.0 . . . . ?
C3B C4B C5B C6B 0.0 . . . . ?
C5B C6B C1B C2B 0.0 . . . . ?
C5B C6B C7B C8B 79.6(18) . . . . ?
C5B C6B C7B C12B -101.5(18) . . . . ?
C6C C5C C4C F2C 178.5(14) . . . . ?
C6C C5C C4C C3C 0.0 . . . . ?
C6C C7C C8C O2B -2(2) . . . . ?
C6C C7C C8C C9C -177.0(13) . . . . ?
C6C C7C C12C O1C 2(2) . . . . ?
C6C C7C C12C C11C 178.4(15) . . . . ?
C5C C6C C1C C2C 0.0 . . . . ?
C5C C6C C7C C8C 114.5(14) . . . . ?
C5C C6C C7C C12C -67.1(18) . . . . ?
C5C C4C C3C C2C 0.0 . . . . ?
C4C C3C C2C F1C -177.4(14) . . . . ?
C4C C3C C2C C1C 0.0 . . . . ?
C3C C2C C1C C6C 0.0 . . . . ?
C1C C6C C5C C4C 0.0 . . . . ?
C1C C6C C7C C8C -68.7(15) . . . . ?
C1C C6C C7C C12C 109.7(16) . . . . ?
C6D C5D C4D F2D 177.5(15) . . . . ?
C6D C5D C4D C3D 0.0 . . . . ?
C6D C7D C8D O2C 2(2) . . . . ?
C6D C7D C8D C9D -175.3(15) . . . . ?
C6D C7D C12D O1D -4(2) . . . . ?
C6D C7D C12D C11D 174.7(15) . . . . ?
C5D C6D C1D C2D 0.0 . . . . ?
C5D C6D C7D C8D 67.1(18) . . . . ?
C5D C6D C7D C12D -107.0(16) . . . . ?
C5D C4D C3D C2D 0.0 . . . . ?
C4D C3D C2D F1D -178.4(14) . . . . ?
C4D C3D C2D C1D 0.0 . . . . ?
C3D C2D C1D C6D 0.0 . . . . ?
C1D C6D C5D C4D 0.0 . . . . ?
C1D C6D C7D C8D -108.5(16) . . . . ?
C1D C6D C7D C12D 77.3(18) . . . . ?
C7A C6A C1A C2A 176.3(14) . . . . ?
C7A C6A C5A C4A -176.3(14) . . . . ?
C7A C8A C9A C10A -3(3) . . . . ?
C7A C8A C9A C14D 176.8(17) . . . . ?
C7B C6B C1B C2B 180.0(15) . . . . ?
C7B C6B C5B C4B -180.0(14) . . . . ?
C7B C8B C9B C10B -2(3) . . . . ?
C7B C8B C9B C14A -177.9(16) . . . . ?
C7C C6C C5C C4C 176.8(13) . . . . ?
C7C C6C C1C C2C -176.8(13) . . . . ?
C7C C8C C9C C10C -2(2) . . . . ?
C7C C8C C9C C14B -176.0(15) . . . . ?
C7D C6D C5D C4D -175.6(13) . . . . ?
C7D C6D C1D C2D 175.7(13) . . . . ?
C7D C8D C9D C10D -1(3) . . . . ?
C7D C8D C9D C14C -176.1(18) . . . . ?
C8A O2D C13D O1D 96.9(18) . . . . ?
C8A C7A C12A O1A 177.7(15) . . . . ?
C8A C7A C12A C11A 3(2) . . . . ?
C8A C9A C10A C11A 1(2) . . . . ?
C8A C9A C14D C11D 85(2) . . . . ?
C8A C9A C14D C15D -148.7(19) . . . . ?
C8B O2A C13A O1A 92.0(19) . . . . ?
C8B C7B C12B O1B 179.4(15) . . . . ?
C8B C7B C12B C11B 2(3) . . . . ?
C8B C9B C10B C11B 0(3) . . . . ?
C8B C9B C14A C11A 85(2) . . . . ?
C8B C9B C14A C15A -151(3) . . . . ?
C8C O2B C13B O1B 92.9(17) . . . . ?
C8C C7C C12C O1C -179.6(12) . . . . ?
C8C C7C C12C C11C -3(2) . . . . ?
C8C C9C C10C C11C -3(2) . . . . ?
C8C C9C C14B C11B 83.1(19) . . . . ?
C8C C9C C14B C15B -151.1(16) . . . . ?
C8D O2C C13C O1C 99.4(17) . . . . ?
C8D C7D C12D O1D -178.1(15) . . . . ?
C8D C7D C12D C11D 0(3) . . . . ?
C8D C9D C10D C11D 4(2) . . . . ?
C8D C9D C14C C11C 83(2) . . . . ?
C8D C9D C14C C15C -146(2) . . . . ?
C9A C10A C11A C12A 3(3) . . . . ?
C9A C10A C11A C14A -176.7(16) . . . . ?
C9A C14D C15D C16D 174(2) . . . . ?
C9B C10B C11B C12B 2(3) . . . . ?
C9B C10B C11B C14B 179.2(17) . . . . ?
C9B C14A C15A C16A -175(4) . . . . ?
C9C C10C C11C C12C 4(2) . . . . ?
C9C C10C C11C C14C -176.4(15) . . . . ?
C9C C14B C15B C16B 62(2) . . . . ?
C9D C10D C11D C12D -4(2) . . . . ?
C9D C10D C11D C14D -178.8(17) . . . . ?
C9D C14C C15C C16C 55(4) . . . . ?
C10A C9A C14D C11D -95.1(19) . . . . ?
C10A C9A C14D C15D 31(3) . . . . ?
C10A C11A C12A O1A -179.8(15) . . . . ?
C10A C11A C12A C7A -5(3) . . . . ?
C10A C11A C14A C9B 91(2) . . . . ?
C10A C11A C14A C15A -35(3) . . . . ?
C10B C9B C14A C11A -91(2) . . . . ?
C10B C9B C14A C15A 33(3) . . . . ?
C10B C11B C12B O1B 179.1(16) . . . . ?
C10B C11B C12B C7B -3(3) . . . . ?
C10B C11B C14B C9C 94(2) . . . . ?
C10B C11B C14B C15B -29(3) . . . . ?
C10C C9C C14B C11B -91(2) . . . . ?
C10C C9C C14B C15B 35(2) . . . . ?
C10C C11C C12C O1C 175.6(13) . . . . ?
C10C C11C C12C C7C -1(2) . . . . ?
C10C C11C C14C C9D 98.1(18) . . . . ?
C10C C11C C14C C15C -31(3) . . . . ?
C10D C9D C14C C11C -91.6(18) . . . . ?
C10D C9D C14C C15C 40(3) . . . . ?
C10D C11D C12D O1D -179.6(15) . . . . ?
C10D C11D C12D C7D 2(3) . . . . ?
C10D C11D C14D C9A 90.2(18) . . . . ?
C10D C11D C14D C15D -36(2) . . . . ?
C11A C14A C15A C16A -52(5) . . . . ?
C11B C14B C15B C16B -174.3(19) . . . . ?
C11C C14C C15C C16C -179(3) . . . . ?
C11D C14D C15D C16D -62(3) . . . . ?
C12A O1A C13A O2A -94.0(18) . . . . ?
C12A C7A C8A O2D 175.3(14) . . . . ?
C12A C7A C8A C9A 2(3) . . . . ?
C12A C11A C14A C9B -89(2) . . . . ?
C12A C11A C14A C15A 145(2) . . . . ?
C12B O1B C13B O2B -91.5(19) . . . . ?
C12B C7B C8B O2A 177.7(16) . . . . ?
C12B C7B C8B C9B 1(3) . . . . ?
C12B C11B C14B C9C -90(2) . . . . ?
C12B C11B C14B C15B 147.9(18) . . . . ?
C12C O1C C13C O2C -102.7(17) . . . . ?
C12C C7C C8C O2B 179.1(14) . . . . ?
C12C C7C C8C C9C 4(2) . . . . ?
C12C C11C C14C C9D -82(2) . . . . ?
C12C C11C C14C C15C 149(3) . . . . ?
C12D O1D C13D O2D -93.3(18) . . . . ?
C12D C7D C8D O2C 176.4(15) . . . . ?
C12D C7D C8D C9D -1(3) . . . . ?
C12D C11D C14D C9A -84(2) . . . . ?
C12D C11D C14D C15D 149.4(18) . . . . ?
C13A O1A C12A C7A -94.7(18) . . . . ?
C13A O1A C12A C11A 80(2) . . . . ?
C13A O2A C8B C7B 100.2(18) . . . . ?
C13A O2A C8B C9B -83(2) . . . . ?
C13B O1B C12B C7B -102.0(19) . . . . ?
C13B O1B C12B C11B 76(2) . . . . ?
C13B O2B C8C C7C 103.1(18) . . . . ?
C13B O2B C8C C9C -82.1(19) . . . . ?
C13C O1C C12C C7C -99.5(16) . . . . ?
C13C O1C C12C C11C 83.6(17) . . . . ?
C13C O2C C8D C7D 98.7(17) . . . . ?
C13C O2C C8D C9D -83.9(18) . . . . ?
C13D O1D C12D C7D -101.2(19) . . . . ?
C13D O1D C12D C11D 80.2(19) . . . . ?
C13D O2D C8A C7A 104.2(18) . . . . ?
C13D O2D C8A C9A -81.4(18) . . . . ?
C14A C9B C10B C11B 176.0(18) . . . . ?
C14A C11A C12A O1A 0(2) . . . . ?
C14A C11A C12A C7A 174.9(15) . . . . ?
C14A C15A C16A C17A 154(4) . . . . ?
C14B C9C C10C C11C 171.4(15) . . . . ?
C14B C11B C12B O1B 2(3) . . . . ?
C14B C11B C12B C7B 179.6(17) . . . . ?
C14B C15B C16B C17B -171.6(19) . . . . ?
C14C C9D C10D C11D 178.9(16) . . . . ?
C14C C11C C12C O1C -4(2) . . . . ?
C14C C11C C12C C7C 179.6(16) . . . . ?
C14C C15C C16C C17C 54(5) . . . . ?
C14D C9A C10A C11A -179.4(17) . . . . ?
C14D C11D C12D O1D -5(3) . . . . ?
C14D C11D C12D C7D 176.5(17) . . . . ?
C14D C15D C16D C17D 168(2) . . . . ?
C15A C16A C17A C18A 150(4) . . . . ?
C15B C16B C17B C18B 176(2) . . . . ?
C15C C16C C17C C18C -84(5) . . . . ?
C15D C16D C17D C18D 60(3) . . . . ?
C16A C17A C18A C19A 141(5) . . . . ?
C16B C17B C18B C19B -180(2) . . . . ?
C16D C17D C18D C19D -172(2) . . . . ?
F1E C2E C3E C4E 178.6(14) . . . . ?
F1F C2F C1F C6F -174.1(15) . . . . ?
F1G C2G C1G C6G 178.5(14) . . . . ?
F1H C2H C3H C4H 178.3(13) . . . . ?
F2E C4E C5E C6E 175.5(14) . . . . ?
F2F C4F C3F C2F 179.6(15) . . . . ?
F2G C4G C3G C2G 176.9(14) . . . . ?
F2H C4H C5H C6H 179.5(13) . . . . ?
O2E C8F C9F C10F 179.9(15) . . . . ?
O2E C8F C9F C14E 2(3) . . . . ?
O2F C8G C9G C10G 179.4(14) . . . . ?
O2F C8G C9G C14F 0(2) . . . . ?
O2G C8H C9H C10H -178.8(15) . . . . ?
O2G C8H C9H C14G 6(3) . . . . ?
O2H C8E C9E C10E -178.3(13) . . . . ?
O2H C8E C9E C14H 4(2) . . . . ?
C6E C1E C2E F1E -178.5(14) . . . . ?
C6E C1E C2E C3E 0.0 . . . . ?
C6E C7E C8E O2H 1(2) . . . . ?
C6E C7E C8E C9E -175.9(14) . . . . ?
C6E C7E C12E O1E 0(2) . . . . ?
C6E C7E C12E C11E 178.5(13) . . . . ?
C1E C6E C5E C4E 0.0 . . . . ?
C1E C6E C7E C8E -118.0(15) . . . . ?
C1E C6E C7E C12E 64.6(17) . . . . ?
C1E C2E C3E C4E 0.0 . . . . ?
C2E C3E C4E F2E -175.5(14) . . . . ?
C2E C3E C4E C5E 0.0 . . . . ?
C3E C4E C5E C6E 0.0 . . . . ?
C5E C6E C1E C2E 0.0 . . . . ?
C5E C6E C7E C8E 62.6(17) . . . . ?
C5E C6E C7E C12E -114.7(14) . . . . ?
C6F C5F C4F F2F -179.6(15) . . . . ?
C6F C5F C4F C3F 0.0 . . . . ?
C6F C7F C8F O2E 0(3) . . . . ?
C6F C7F C8F C9F 179.2(17) . . . . ?
C6F C7F C12F O1F 0(2) . . . . ?
C6F C7F C12F C11F 179.9(16) . . . . ?
C5F C6F C1F C2F 0.0 . . . . ?
C5F C6F C7F C8F 106.1(18) . . . . ?
C5F C6F C7F C12F -70.8(18) . . . . ?
C5F C4F C3F C2F 0.0 . . . . ?
C4F C3F C2F F1F 174.0(15) . . . . ?
C4F C3F C2F C1F 0.0 . . . . ?
C3F C2F C1F C6F 0.0 . . . . ?
C1F C6F C5F C4F 0.0 . . . . ?
C1F C6F C7F C8F -77(2) . . . . ?
C1F C6F C7F C12F 106.0(16) . . . . ?
C6G C5G C4G F2G -176.9(14) . . . . ?
C6G C5G C4G C3G 0.0 . . . . ?
C6G C7G C8G O2F 0(2) . . . . ?
C6G C7G C8G C9G 178.4(14) . . . . ?
C6G C7G C12G O1G 4(2) . . . . ?
C6G C7G C12G C11G -179.9(14) . . . . ?
C5G C6G C1G C2G 0.0 . . . . ?
C5G C6G C7G C8G 64.8(16) . . . . ?
C5G C6G C7G C12G -117.1(15) . . . . ?
C5G C4G C3G C2G 0.0 . . . . ?
C4G C3G C2G F1G -178.5(14) . . . . ?
C4G C3G C2G C1G 0.0 . . . . ?
C3G C2G C1G C6G 0.0 . . . . ?
C1G C6G C5G C4G 0.0 . . . . ?
C1G C6G C7G C8G -118.7(14) . . . . ?
C1G C6G C7G C12G 59.4(18) . . . . ?
C6H C1H C2H F1H -178.3(13) . . . . ?
C6H C1H C2H C3H 0.0 . . . . ?
C6H C7H C8H O2G 0(2) . . . . ?
C6H C7H C8H C9H -178.7(16) . . . . ?
C6H C7H C12H O1H -4(3) . . . . ?
C6H C7H C12H C11H 179.0(14) . . . . ?
C1H C6H C5H C4H 0.0 . . . . ?
C1H C6H C7H C8H -77.8(19) . . . . ?
C1H C6H C7H C12H 104.8(16) . . . . ?
C1H C2H C3H C4H 0.0 . . . . ?
C2H C3H C4H F2H -179.5(13) . . . . ?
C2H C3H C4H C5H 0.0 . . . . ?
C3H C4H C5H C6H 0.0 . . . . ?
C5H C6H C1H C2H 0.0 . . . . ?
C5H C6H C7H C8H 101.1(17) . . . . ?
C5H C6H C7H C12H -76.3(17) . . . . ?
C7E C6E C1E C2E -179.4(13) . . . . ?
C7E C6E C5E C4E 179.4(13) . . . . ?
C7E C8E C9E C10E -2(2) . . . . ?
C7E C8E C9E C14H -179.0(16) . . . . ?
C7F C6F C5F C4F 176.8(14) . . . . ?
C7F C6F C1F C2F -176.8(14) . . . . ?
C7F C8F C9F C10F 1(3) . . . . ?
C7F C8F C9F C14E -177.5(17) . . . . ?
C7G C6G C5G C4G 176.5(13) . . . . ?
C7G C6G C1G C2G -176.5(13) . . . . ?
C7G C8G C9G C10G 1(2) . . . . ?
C7G C8G C9G C14F -178.6(15) . . . . ?
C7H C6H C1H C2H 178.8(14) . . . . ?
C7H C6H C5H C4H -178.9(13) . . . . ?
C7H C8H C9H C10H 0(3) . . . . ?
C7H C8H C9H C14G -175.5(17) . . . . ?
C8E O2H C13H O1H 93.5(18) . . . . ?
C8E C7E C12E O1E -177.3(15) . . . . ?
C8E C7E C12E C11E 1(2) . . . . ?
C8E C9E C10E C11E 0(2) . . . . ?
C8E C9E C14H C11H 88(2) . . . . ?
C8E C9E C14H C15H -147(2) . . . . ?
C8F O2E C13E O1E 95.9(17) . . . . ?
C8F C7F C12F O1F -176.8(15) . . . . ?
C8F C7F C12F C11F 3(3) . . . . ?
C8F C9F C10F C11F 4(3) . . . . ?
C8F C9F C14E C11E 87(2) . . . . ?
C8F C9F C14E C15E -144(2) . . . . ?
C8G O2F C13F O1F 93.2(19) . . . . ?
C8G C7G C12G O1G -178.4(14) . . . . ?
C8G C7G C12G C11G -2(2) . . . . ?
C8G C9G C10G C11G 0(2) . . . . ?
C8G C9G C14F C11F 92(2) . . . . ?
C8G C9G C14F C15F -144(2) . . . . ?
C8H O2G C13G O1G 96.3(16) . . . . ?
C8H C7H C12H O1H 178.1(16) . . . . ?
C8H C7H C12H C11H 1(2) . . . . ?
C8H C9H C10H C11H 1(3) . . . . ?
C8H C9H C14G C11G 84(2) . . . . ?
C8H C9H C14G C15G -146.0(19) . . . . ?
C9E C10E C11E C12E 3(2) . . . . ?
C9E C10E C11E C14E -179.8(15) . . . . ?
C9E C14H C15H C16H 48(5) . . . . ?
C9F C10F C11F C12F -5(3) . . . . ?
C9F C10F C11F C14F 179.9(17) . . . . ?
C9F C14E C15E C16E 174.5(19) . . . . ?
C9G C10G C11G C12G -1(2) . . . . ?
C9G C10G C11G C14G 179.7(15) . . . . ?
C9G C14F C15F C16F 175(2) . . . . ?
C9H C10H C11H C12H -1(3) . . . . ?
C9H C10H C11H C14H -176.4(18) . . . . ?
C9H C14G C15G C16G 61(3) . . . . ?
C10E C9E C14H C11H -89.4(18) . . . . ?
C10E C9E C14H C15H 36(3) . . . . ?
C10E C11E C12E O1E 175.5(14) . . . . ?
C10E C11E C12E C7E -3(2) . . . . ?
C10E C11E C14E C9F 96.1(19) . . . . ?
C10E C11E C14E C15E -33(2) . . . . ?
C10F C9F C14E C11E -90.9(19) . . . . ?
C10F C9F C14E C15E 38(3) . . . . ?
C10F C11F C12F O1F -179.1(15) . . . . ?
C10F C11F C12F C7F 2(3) . . . . ?
C10F C11F C14F C9G 87(2) . . . . ?
C10F C11F C14F C15F -40(3) . . . . ?
C10G C9G C14F C11F -87.9(19) . . . . ?
C10G C9G C14F C15F 37(3) . . . . ?
C10G C11G C12G O1G 178.9(14) . . . . ?
C10G C11G C12G C7G 2(2) . . . . ?
C10G C11G C14G C9H 94.9(18) . . . . ?
C10G C11G C14G C15G -36(2) . . . . ?
C10H C9H C14G C11G -92(2) . . . . ?
C10H C9H C14G C15G 39(3) . . . . ?
C10H C11H C12H O1H -177.1(16) . . . . ?
C10H C11H C12H C7H 0(3) . . . . ?
C10H C11H C14H C9E 89(2) . . . . ?
C10H C11H C14H C15H -41(3) . . . . ?
C11E C14E C15E C16E -60(3) . . . . ?
C11F C14F C15F C16F -64(3) . . . . ?
C11G C14G C15G C16G -170.3(19) . . . . ?
C11H C14H C15H C16H 172(3) . . . . ?
C12E O1E C13E O2E -96.1(17) . . . . ?
C12E C7E C8E O2H 177.9(14) . . . . ?
C12E C7E C8E C9E 1(2) . . . . ?
C12E C11E C14E C9F -86.6(18) . . . . ?
C12E C11E C14E C15E 143.9(17) . . . . ?
C12F O1F C13F O2F -94.1(19) . . . . ?
C12F C7F C8F O2E 177.0(15) . . . . ?
C12F C7F C8F C9F -4(3) . . . . ?
C12F C11F C14F C9G -88(2) . . . . ?
C12F C11F C14F C15F 145(2) . . . . ?
C12G O1G C13G O2G -96.2(17) . . . . ?
C12G C7G C8G O2F -178.3(14) . . . . ?
C12G C7G C8G C9G 0(2) . . . . ?
C12G C11G C14G C9H -84.3(19) . . . . ?
C12G C11G C14G C15G 144.6(18) . . . . ?
C12H O1H C13H O2H -95.8(18) . . . . ?
C12H C7H C8H O2G 177.5(15) . . . . ?
C12H C7H C8H C9H -1(3) . . . . ?
C12H C11H C14H C9E -86.1(19) . . . . ?
C12H C11H C14H C15H 144(2) . . . . ?
C13E O1E C12E C7E -100.4(19) . . . . ?
C13E O1E C12E C11E 81.1(18) . . . . ?
C13E O2E C8F C7F 98(2) . . . . ?
C13E O2E C8F C9F -81(2) . . . . ?
C13F O1F C12F C7F -99.8(18) . . . . ?
C13F O1F C12F C11F 81(2) . . . . ?
C13F O2F C8G C7G 101.4(17) . . . . ?
C13F O2F C8G C9G -77.2(19) . . . . ?
C13G O1G C12G C7G -100.8(18) . . . . ?
C13G O1G C12G C11G 82.6(19) . . . . ?
C13G O2G C8H C7H 96.8(18) . . . . ?
C13G O2G C8H C9H -84.4(19) . . . . ?
C13H O1H C12H C7H -94(2) . . . . ?
C13H O1H C12H C11H 83(2) . . . . ?
C13H O2H C8E C7E 97.8(18) . . . . ?
C13H O2H C8E C9E -85.5(18) . . . . ?
C14E C9F C10F C11F -178.0(16) . . . . ?
C14E C11E C12E O1E -2(2) . . . . ?
C14E C11E C12E C7E 179.4(16) . . . . ?
C14E C15E C16E C17E 169(2) . . . . ?
C14F C9G C10G C11G 179.1(15) . . . . ?
C14F C11F C12F O1F -3(2) . . . . ?
C14F C11F C12F C7F 177.3(16) . . . . ?
C14F C15F C16F C17F -44(5) . . . . ?
C14G C9H C10H C11H 177.0(18) . . . . ?
C14G C11G C12G O1G -2(2) . . . . ?
C14G C11G C12G C7G -178.5(16) . . . . ?
C14G C15G C16G C17G 179(2) . . . . ?
C14H C9E C10E C11E 176.9(15) . . . . ?
C14H C11H C12H O1H -1(2) . . . . ?
C14H C11H C12H C7H 175.5(16) . . . . ?
C14H C15H C16H C17H 178(4) . . . . ?
C15E C16E C17E C18E 175(2) . . . . ?
C15F C16F C17F C18F -47(7) . . . . ?
C15G C16G C17G C18G 37(4) . . . . ?
C15H C16H C17H C18H -162(3) . . . . ?
C16E C17E C18E C19E 175(2) . . . . ?
C16F C17F C18F C19F -59(5) . . . . ?
C16G C17G C18G C19G -145(3) . . . . ?
N100 C101 C102 C103 177.9(19) . . . . ?
N100 C105 C106 C107 -178(2) . . . . ?
N100 C109 C110 C111 -179(2) . . . . ?
N100 C113 C114 C115 180(2) . . . . ?
C101 N100 C105 C106 68(2) . . . . ?
C101 N100 C109 C110 -180(2) . . . . ?
C101 N100 C113 C114 -61(3) . . . . ?
C101 C102 C103 C104 67(3) . . . . ?
C105 N100 C101 C102 62(3) . . . . ?
C105 N100 C109 C110 -54(3) . . . . ?
C105 N100 C113 C114 179(2) . . . . ?
C105 C106 C107 C108 179(2) . . . . ?
C109 N100 C101 C102 -171(2) . . . . ?
C109 N100 C105 C106 -53(3) . . . . ?
C109 N100 C113 C114 54(3) . . . . ?
C109 C110 C111 C112 85(3) . . . . ?
C113 N100 C101 C102 -51(2) . . . . ?
C113 N100 C105 C106 -177(2) . . . . ?
C113 N100 C109 C110 64(3) . . . . ?
C113 C114 C115 C116 -180(2) . . . . ?
N200 C201 C202 C203 174.9(19) . . . . ?
N200 C205 C206 C207 174.0(19) . . . . ?
N200 C209 C210 C211 171.3(18) . . . . ?
N200 C213 C214 C215 -175.3(18) . . . . ?
C201 N200 C205 C206 54(2) . . . . ?
C201 N200 C209 C210 -65(2) . . . . ?
C201 N200 C213 C214 -178.3(19) . . . . ?
C201 C202 C203 C204 -178(2) . . . . ?
C205 N200 C201 C202 56(2) . . . . ?
C205 N200 C209 C210 176.8(18) . . . . ?
C205 N200 C213 C214 -59(2) . . . . ?
C205 C206 C207 C208 -61(3) . . . . ?
C209 N200 C201 C202 -61(3) . . . . ?
C209 N200 C205 C206 174.8(19) . . . . ?
C209 N200 C213 C214 59(2) . . . . ?
C209 C210 C211 C212 -179.0(18) . . . . ?
C213 N200 C201 C202 177(2) . . . . ?
C213 N200 C205 C206 -64(2) . . . . ?
C213 N200 C209 C210 55(2) . . . . ?
C213 C214 C215 C216 169.6(19) . . . . ?

loop_
_twin_individual_id
_twin_individual_mass_fraction_refined
1 0.655(3)
2 0.345(3)
